data_1568662
loop_
_publ_author_name
'Duan, Yuxiao'
'Chen, Meng'
'Hayashi, Hironobu'
'Yamada, Hiroko'
'Liu, Xinyue'
'Zhang, Lei'

_publ_section_title
;
 Buckybowl and its chiral hybrids featuring eight-membered rings and
 helicene units.
;
_journal_issue 38
_journal_name_full 'Chemical science'
_journal_page_first 10420
_journal_page_last 10428
_journal_paper_doi 10.1039/d3sc00658a
_journal_volume 14
_journal_year 2023
_chemical_formula_moiety '3(C H Cl3), 2(C72 H60)'
_chemical_formula_sum 'C147 H123 Cl9'
_chemical_formula_weight 2208.50
_chemical_name_systematic DYX-7
_space_group_crystal_system triclinic
_space_group_IT_number 2
_space_group_name_Hall '-P 1'
_space_group_name_H-M_alt 'P -1'
_atom_sites_solution_hydrogens geom
_atom_sites_solution_primary dual
_audit_creation_date 2022-09-03
_audit_creation_method
;
Olex2 1.5
(compiled 2021.12.09 svn.r5202d8cf for OlexSys, GUI svn.r6439)
;
_audit_update_record
;
2022-09-05 deposited with the CCDC.	2023-03-07 downloaded from the CCDC.
;
_cell_angle_alpha 77.629(2)
_cell_angle_beta 80.917(3)
_cell_angle_gamma 84.108(3)
_cell_formula_units_Z 2
_cell_length_a 11.5164(5)
_cell_length_b 17.9050(5)
_cell_length_c 31.0340(10)
_cell_measurement_reflns_used 16633
_cell_measurement_temperature 169.99(11)
_cell_measurement_theta_max 71.2570
_cell_measurement_theta_min 2.4660
_cell_volume 6156.5(4)
_computing_cell_refinement 'CrysAlisPro 1.171.40.67a (Rigaku OD, 2019)'
_computing_data_collection 'CrysAlisPro 1.171.40.67a (Rigaku OD, 2019)'
_computing_data_reduction 'CrysAlisPro 1.171.40.67a (Rigaku OD, 2019)'
_computing_molecular_graphics 'Olex2 1.5 (Dolomanov et al., 2009)'
_computing_publication_material 'Olex2 1.5 (Dolomanov et al., 2009)'
_computing_structure_refinement 'SHELXL 2018/3 (Sheldrick, 2015)'
_computing_structure_solution 'SHELXT  (Sheldrick, 2015)'
_diffrn_ambient_environment N~2~
_diffrn_ambient_temperature 169.99(11)
_diffrn_detector 'Hybrid Pixel Array Detector'
_diffrn_detector_area_resol_mean 10.0000
_diffrn_detector_type HyPix
_diffrn_measured_fraction_theta_full 0.993
_diffrn_measured_fraction_theta_max 0.952
_diffrn_measurement_details
;
List of Runs (angles in degrees, time in seconds):

  # Type    Start    End  Width  t~exp~   \w     \q     \k     \f   Frames
#--------------------------------------------------------------------------
  1  \w    -22.00  23.00   0.50    0.80    --  -47.45  19.00 -60.00   90
  2  \w    -23.00  27.00   0.50    0.80    --  -47.45  19.00  30.00  100
  3  \w    -56.00 -27.00   0.50    3.50    --  -99.00  61.00 -90.00   58
  4  \w    -64.00 -27.00   0.50    3.50    --  -99.00  77.00-120.00   74
  5  \w    -64.00 -26.00   0.50    3.50    --  -99.00  61.00-180.00   76
  6  \w    -61.00 -34.00   0.50    3.50    --  -99.00 135.00 -61.76   54
  7  \w    -68.00 -43.00   0.50    3.50    --  -99.00  61.00 -30.00   50
  8  \w    -93.00 -26.00   0.50    0.80    --  -47.45 123.00  42.00  134
  9  \w    -82.00 -26.00   0.50    3.50    --  -99.00 141.00  71.86  112
 10  \w    -85.00 -60.00   0.50    3.50    --  -99.00 148.00 -31.21   50
 11  \w   -103.00 -26.00   0.50    3.50    --  -99.00 123.00  42.00  154
 12  \w   -109.00 -83.00   0.50    3.50    --  -99.00 125.00 -60.00   52
 13  \w   -127.00 -96.00   0.50    3.50    --  -99.00 148.00 -31.21   62
 14  \w   -119.00 -81.00   0.50    3.50    --  -99.00 135.00 -61.76   76
 15  \w   -106.00 -70.00   0.50    0.80    --  -47.45 148.00-153.00   72
 16  \w     68.00 118.00   0.50    0.80    --   47.45 148.00-153.00  100
 17  \w     79.00 117.00   0.50    3.50    --  103.25 148.00-153.00   76
 18  \w     91.00 169.00   0.50    3.50    --  103.25  45.00-150.00  156
 19  \w    135.00 161.00   0.50    3.50    --  103.25  45.00 -60.00   52
 20  \w    105.00 131.00   0.50    3.50    --  103.25  45.00 -60.00   52
 21  \w     82.00 169.00   0.50    3.50    --  103.25 123.00  42.00  174
 22  \w     91.00 166.00   0.50    3.50    --  103.25  30.00 150.00  150
 23  \w     59.00 109.00   0.50    3.50    --  103.25 -77.00 -30.00  100
 24  \w     71.00  96.00   0.50    3.50    --  103.25-123.00 -37.00   50
 25  \w     60.00 110.00   0.50    3.50    --  103.25-125.00 -90.00  100
 26  \w     32.00  60.00   0.50    0.80    --   47.45-123.00 -37.00   56
 27  \w     31.00  73.00   0.50    3.50    --  103.25 -94.00 -30.00   84
 28  \w     31.00  74.00   0.50    3.50    --  103.25 -61.00 -30.00   86
 29  \w     32.00  73.00   0.50    3.50    --  103.25 -61.00 -60.00   82
 30  \w     31.00  73.00   0.50    3.50    --  103.25 -61.00-180.00   84
 31  \w     32.00  84.00   0.50    3.50    --  103.25 -94.00-180.00  104
 32  \w    -24.00  21.00   0.50    0.80    --   47.45 -19.00 -90.00   90
 33  \w     68.00 108.00   0.50    3.50    --  103.25-106.00  99.37   80
 34  \w     64.00  89.00   0.50    3.50    --  103.25-148.00 159.00   50
 35  \w     46.00  71.00   0.50    0.80    --   47.45-148.00 159.00   50
 36  \w     32.00  57.00   0.50    3.50    --  103.25-106.00  99.37   50
 37  \w     54.00  91.00   0.50    3.50    --  103.25 -94.00 120.00   74
 38  \w   -106.00 -78.00   0.50    0.80    --  -47.45-125.00 -30.00   56
 39  \w   -119.00 -77.00   0.50    0.80    --  -47.45-125.00  30.00   84
 40  \w   -120.00 -26.00   0.50    0.80    --  -47.45 -77.00 -30.00  188
 41  \w   -100.00 -61.00   0.50    0.80    --  -47.45-148.00 159.00   78
 42  \w    -84.00 -59.00   0.50    3.50    --  -99.00-148.00 159.00   50
 43  \w   -146.00-121.00   0.50    3.50    --  -99.00-123.00 -37.00   50
 44  \w   -119.00 -75.00   0.50    0.80    --  -47.45-125.00 -60.00   88
 45  \w   -120.00 -94.00   0.50    3.50    --  -99.00 -30.00-150.00   52
 46  \w   -167.00-142.00   0.50    3.50    --  -99.00 -30.00-150.00   50
 47  \w   -159.00 -81.00   0.50    3.50    --  -99.00 -77.00-180.00  156
 48  \w   -166.00 -87.00   0.50    3.50    --  -99.00 -45.00  30.00  158
 49  \w   -166.00-103.00   0.50    3.50    --  -99.00 -45.00  60.00  126
 50  \w   -123.00 -97.00   0.50    3.50    --  -99.00 141.00  71.86   52
 51  \w   -130.00 -85.00   0.50    3.50    --  -99.00 151.00 115.78   90
 52  \w    -97.00 -34.00   0.50    3.50    --  -99.00 148.00-153.00  126
 53  \w   -126.00 -99.00   0.50    3.50    --  -99.00 148.00-153.00   54
;
_diffrn_measurement_device 'four-circle diffractometer'
_diffrn_measurement_device_type 'XtaLAB Synergy R, HyPix'
_diffrn_measurement_method '\w scans'
_diffrn_orient_matrix_type 'CrysAlisPro convention (1999,Acta A55,543-557)'
_diffrn_orient_matrix_UB_11 0.0162102000
_diffrn_orient_matrix_UB_12 0.0262425000
_diffrn_orient_matrix_UB_13 -0.0510730000
_diffrn_orient_matrix_UB_21 -0.0993910000
_diffrn_orient_matrix_UB_22 -0.0496188000
_diffrn_orient_matrix_UB_23 -0.0025531000
_diffrn_orient_matrix_UB_31 -0.0911301000
_diffrn_orient_matrix_UB_32 0.0681776000
_diffrn_orient_matrix_UB_33 0.0043967000
_diffrn_radiation_monochromator mirror
_diffrn_radiation_probe x-ray
_diffrn_radiation_type 'Cu K\a'
_diffrn_radiation_wavelength 1.54184
_diffrn_reflns_av_unetI/netI 0.1100
_diffrn_reflns_Laue_measured_fraction_full 0.993
_diffrn_reflns_Laue_measured_fraction_max 0.952
_diffrn_reflns_limit_h_max 14
_diffrn_reflns_limit_h_min -14
_diffrn_reflns_limit_k_max 22
_diffrn_reflns_limit_k_min -22
_diffrn_reflns_limit_l_max 38
_diffrn_reflns_limit_l_min -9
_diffrn_reflns_number 24330
_diffrn_reflns_point_group_measured_fraction_full 0.993
_diffrn_reflns_point_group_measured_fraction_max 0.952
_diffrn_reflns_theta_full 67.684
_diffrn_reflns_theta_max 75.449
_diffrn_reflns_theta_min 2.533
_diffrn_source 'Rotating-anode X-ray tube'
_diffrn_source_type 'PhotonJet R (Cu) X-ray Source'
_exptl_absorpt_coefficient_mu 2.256
_exptl_absorpt_correction_T_max 1.00000
_exptl_absorpt_correction_T_min 0.82986
_exptl_absorpt_correction_type multi-scan
_exptl_absorpt_process_details
;
CrysAlisPro 1.171.40.67a (Rigaku Oxford Diffraction, 2019)
Empirical absorption correction using spherical harmonics,
 implemented in SCALE3 ABSPACK scaling algorithm.
;
_exptl_crystal_colour 'clear intense bronze'
_exptl_crystal_density_diffrn 1.191
_exptl_crystal_description plate
_exptl_crystal_F_000 2316
_exptl_crystal_size_max 0.3
_exptl_crystal_size_mid 0.13
_exptl_crystal_size_min 0.11
_refine_diff_density_max 1.103
_refine_diff_density_min -1.048
_refine_diff_density_rms 0.143
_refine_ls_extinction_method none
_refine_ls_goodness_of_fit_ref 1.536
_refine_ls_hydrogen_treatment constr
_refine_ls_matrix_type full
_refine_ls_number_parameters 1492
_refine_ls_number_reflns 24330
_refine_ls_number_restraints 177
_refine_ls_restrained_S_all 1.534
_refine_ls_R_factor_all 0.2019
_refine_ls_R_factor_gt 0.1631
_refine_ls_shift/su_max 0.001
_refine_ls_shift/su_mean 0.000
_refine_ls_structure_factor_coef Fsqd
_refine_ls_weighting_details 'w=1/[\s^2^(Fo^2^)+(0.2000P)^2^] where P=(Fo^2^+2Fc^2^)/3'
_refine_ls_weighting_scheme calc
_refine_ls_wR_factor_gt 0.4168
_refine_ls_wR_factor_ref 0.4440
_reflns_Friedel_coverage 0.000
_reflns_number_gt 15159
_reflns_number_total 24330
_reflns_threshold_expression 'I > 2\s(I)'
_cod_data_source_file d3sc00658a2.cif
_cod_data_source_block tx9311_tw_sq
_cod_depositor_comments 'Adding full bibliography for 1568662--1568666.cif.'
_cod_database_code 1568662
_shelx_shelxl_version_number 2018/3
_chemical_oxdiff_formula CH
_chemical_oxdiff_usercomment CH
_shelx_space_group_comment
;
The symmetry employed for this shelxl refinement is uniquely defined
by the following loop, which should always be used as a source of
symmetry information in preference to the above space-group names.
They are only intended as comments.
;
_reflns_odcompleteness_completeness 99.70
_reflns_odcompleteness_iscentric 1
_reflns_odcompleteness_theta 66.97
_olex2_refinement_description
;
1. Twinned data refinement
 Scales: 0.7903
 0.2097
2. Restrained distances
 C70B-C69A = C70A-C69A = C72B-C69A = C72A-C69A = C71B-C69A = C71A-C69A
 1.54 with sigma of 0.01
 C77-C69 = C76-C69 = C69-C2
 1.54 with sigma of 0.01
3. Uiso/Uaniso restraints and constraints
C69A \\sim C70A \\sim C71A \\sim C72A \\sim C71B \\sim C70B \\sim C72B: within
1.7A with sigma of 0.02 and sigma for terminal atoms of 0.04 within 1.7A
C70 \\sim C71 \\sim C77 \\sim C72 \\sim C2 \\sim C76: within 1.7A with sigma of
0.02 and sigma for terminal atoms of 0.04 within 1.7A
Uanis(C70A) \\sim Ueq, Uanis(C71A) \\sim Ueq, Uanis(C72A) \\sim Ueq,
Uanis(C71B) \\sim Ueq, Uanis(C70B) \\sim Ueq, Uanis(C72B) \\sim Ueq: with sigma
of 0.01 and sigma for terminal atoms of 0.02
Uanis(C70) \\sim Ueq, Uanis(C72) \\sim Ueq, Uanis(C2) \\sim Ueq, Uanis(C76)
\\sim Ueq, Uanis(C77) \\sim Ueq, Uanis(C71) \\sim Ueq: with sigma of 0.01 and
sigma for terminal atoms of 0.02
4. Others
 Sof(C71B)=Sof(H71G)=Sof(H71H)=Sof(H71I)=Sof(C70B)=Sof(H70G)=Sof(H70H)=
 Sof(H70I)=Sof(C72B)=Sof(H72G)=Sof(H72H)=Sof(H72I)=1-FVAR(1)
 Sof(C70A)=Sof(H70D)=Sof(H70E)=Sof(H70F)=Sof(C71A)=Sof(H71D)=Sof(H71E)=
 Sof(H71F)=Sof(C72A)=Sof(H72D)=Sof(H72E)=Sof(H72F)=FVAR(1)
 Sof(C2)=Sof(H2A)=Sof(H2B)=Sof(H2C)=Sof(C76)=Sof(H76A)=Sof(H76B)=Sof(H76C)=
 Sof(C77)=Sof(H77A)=Sof(H77B)=Sof(H77C)=1-FVAR(2)
 Sof(C70)=Sof(H70A)=Sof(H70B)=Sof(H70C)=Sof(C71)=Sof(H71A)=Sof(H71B)=Sof(H71C)=
 Sof(C72)=Sof(H72A)=Sof(H72B)=Sof(H72C)=FVAR(2)
5.a Ternary CH refined with riding coordinates:
 C73(H73), C74(H74), C75(H75)
5.b Aromatic/amide H refined with riding coordinates:
 C5(H5), C6(H6), C7(H7), C10(H10), C11(H11), C14(H14), C15(H15), C16(H16),
 C34(H34), C35(H35), C37(H37), C38(H38), C44(H44), C45(H45), C47(H47), C48(H48),
  C54(H54), C55(H55), C57(H57), C58(H58), C64(H64), C65(H65), C67(H67),
 C68(H68), C5A(H5A), C6A(H6A), C7A(H7A), C10A(H10A), C11A(H11A), C14A(H14A),
 C15A(H15A), C16A(H16A), C34A(H34A), C35A(H35A), C37A(H37A), C38A(H38A),
 C44A(H44A), C45A(H45A), C47A(H47A), C48A(H48A), C54A(H54A), C55A(H55A),
 C57A(H57A), C58A(H58A), C64A(H64A), C65A(H65A), C67A(H67A), C68A(H68A)
5.c Idealised Me refined as rotating group:
 C40(H40A,H40B,H40C), C41(H41A,H41B,H41C), C42(H42A,H42B,H42C), C50(H50A,H50B,
 H50C), C51(H51A,H51B,H51C), C52(H52A,H52B,H52C), C60(H60A,H60B,H60C), C61(H61A,
 H61B,H61C), C62(H62A,H62B,H62C), C70(H70A,H70B,H70C), C71(H71A,H71B,H71C),
 C72(H72A,H72B,H72C), C40A(H40D,H40E,H40F), C41A(H41D,H41E,H41F), C42A(H42D,
 H42E,H42F), C50A(H50D,H50E,H50F), C51A(H51D,H51E,H51F), C52A(H52D,H52E,H52F),
 C60A(H60D,H60E,H60F), C61A(H61D,H61E,H61F), C62A(H62D,H62E,H62F), C70A(H70D,
 H70E,H70F), C71A(H71D,H71E,H71F), C72A(H72D,H72E,H72F), C71B(H71G,H71H,H71I),
 C70B(H70G,H70H,H70I), C72B(H72G,H72H,H72I), C2(H2A,H2B,H2C), C76(H76A,H76B,
 H76C), C77(H77A,H77B,H77C)
;
_platon_squeeze_void_probe_radius 1.20
_olex2_submission_special_instructions 'No special instructions were received'
_oxdiff_exptl_absorpt_empirical_details
;
Empirical correction (ABSPACK) includes:
- Absorption correction using spherical harmonics
- Frame scaling
;
_oxdiff_exptl_absorpt_empirical_full_max 2.217
_oxdiff_exptl_absorpt_empirical_full_min 0.442

loop_
_space_group_symop_operation_xyz
'x, y, z'
'-x, -y, -z'

loop_
_atom_site_label
_atom_site_type_symbol
_atom_site_fract_x
_atom_site_fract_y
_atom_site_fract_z
_atom_site_U_iso_or_equiv
_atom_site_adp_type
_atom_site_occupancy
_atom_site_site_symmetry_order
_atom_site_calc_flag
_atom_site_refinement_flags_posn
_atom_site_refinement_flags_adp
_atom_site_refinement_flags_occupancy
_atom_site_disorder_assembly
_atom_site_disorder_group
Cl1 Cl 0.4509(3) 0.02378(16) 1.35244(13) 0.1116(10) Uani 1 1 d . . . . .
Cl2 Cl 0.5935(4) 0.1516(3) 1.33068(13) 0.1331(13) Uani 1 1 d . . . . .
Cl3 Cl 0.6249(3) 0.0338(2) 1.40827(10) 0.1053(9) Uani 1 1 d . . . . .
C73 C 0.5241(9) 0.0866(6) 1.3726(4) 0.086(3) Uani 1 1 d . . . . .
H73 H 0.465103 0.114923 1.390529 0.104 Uiso 1 1 calc R U . . .
Cl4 Cl 0.8326(2) -0.07024(14) 1.14247(11) 0.0924(7) Uani 1 1 d . . . . .
Cl5 Cl 1.0561(3) -0.0157(2) 1.09826(12) 0.1189(10) Uani 1 1 d . . . . .
Cl6 Cl 0.9694(3) 0.0010(2) 1.18928(13) 0.1240(11) Uani 1 1 d . . . . .
C74 C 0.9324(9) 0.0004(6) 1.1355(4) 0.095(3) Uani 1 1 d . . . . .
H74 H 0.893208 0.050315 1.124090 0.114 Uiso 1 1 calc R U . . .
Cl7 Cl 0.9131(4) 0.1596(3) 1.26588(15) 0.1474(15) Uani 1 1 d . . . . .
Cl8 Cl 0.8868(5) 0.2957(4) 1.3008(3) 0.242(4) Uani 1 1 d . . . . .
Cl9 Cl 0.9065(5) 0.1498(5) 1.35850(16) 0.213(3) Uani 1 1 d . . . . .
C75 C 0.9472(10) 0.2002(8) 1.3104(5) 0.112(4) Uani 1 1 d . . . . .
H75 H 1.033103 0.201514 1.306936 0.135 Uiso 1 1 calc R U . . .
C1 C 0.8958(5) 0.7592(3) 0.50079(19) 0.0369(11) Uani 1 1 d . . . . .
C80 C 0.8706(4) 0.7958(3) 0.53605(19) 0.0358(11) Uani 1 1 d . . . . .
C3 C 0.8825(5) 0.7423(3) 0.5786(2) 0.0393(12) Uani 1 1 d . . . . .
C4 C 0.8418(5) 0.7453(3) 0.6246(2) 0.0394(12) Uani 1 1 d . . . . .
C5 C 0.7763(6) 0.8058(4) 0.6422(2) 0.0511(15) Uani 1 1 d . . . . .
H5 H 0.772059 0.854827 0.624572 0.061 Uiso 1 1 calc R U . . .
C6 C 0.7188(6) 0.7927(4) 0.6850(2) 0.0533(15) Uani 1 1 d . . . . .
H6 H 0.681321 0.834318 0.696379 0.064 Uiso 1 1 calc R U . . .
C7 C 0.7136(6) 0.7194(4) 0.7127(2) 0.0534(15) Uani 1 1 d . . . . .
H7 H 0.666596 0.711804 0.740311 0.064 Uiso 1 1 calc R U . . .
C8 C 0.7799(5) 0.6592(4) 0.6978(2) 0.0462(13) Uani 1 1 d . . . . .
C9 C 0.7745(6) 0.5728(4) 0.7099(2) 0.0518(15) Uani 1 1 d . . . . .
C10 C 0.6908(7) 0.5228(4) 0.7335(2) 0.0560(16) Uani 1 1 d . . . . .
H10 H 0.644038 0.534905 0.758762 0.067 Uiso 1 1 calc R U . . .
C11 C 0.6752(7) 0.4544(4) 0.7202(2) 0.0568(16) Uani 1 1 d . . . . .
H11 H 0.616602 0.423389 0.736325 0.068 Uiso 1 1 calc R U . . .
C12 C 0.7443(6) 0.4322(4) 0.6842(2) 0.0493(14) Uani 1 1 d . . . . .
C13 C 0.7226(6) 0.3913(4) 0.6483(2) 0.0487(14) Uani 1 1 d . . . . .
C14 C 0.6310(6) 0.3503(4) 0.6443(2) 0.0537(16) Uani 1 1 d . . . . .
H14 H 0.579478 0.329473 0.669213 0.064 Uiso 1 1 calc R U . . .
C15 C 0.6179(6) 0.3408(3) 0.6014(3) 0.0526(16) Uani 1 1 d . . . . .
H15 H 0.560098 0.309672 0.599206 0.063 Uiso 1 1 calc R U . . .
C16 C 0.6846(6) 0.3743(3) 0.5628(2) 0.0489(14) Uani 1 1 d . . . . .
H16 H 0.671161 0.365614 0.535539 0.059 Uiso 1 1 calc R U . . .
C17 C 0.7741(5) 0.4221(3) 0.5644(2) 0.0404(12) Uani 1 1 d . . . . .
C18 C 0.8259(5) 0.4828(3) 0.52979(19) 0.0377(12) Uani 1 1 d . . . . .
C19 C 0.7896(4) 0.5176(3) 0.48606(19) 0.0349(11) Uani 1 1 d . . . . .
C20 C 0.8240(4) 0.5923(3) 0.47329(18) 0.0335(11) Uani 1 1 d . . . . .
C21 C 0.8842(5) 0.6085(3) 0.50885(18) 0.0353(11) Uani 1 1 d . . . . .
C22 C 0.9110(4) 0.6760(3) 0.52030(18) 0.0324(10) Uani 1 1 d . . . . .
C23 C 0.9213(4) 0.6712(3) 0.56688(18) 0.0345(11) Uani 1 1 d . . . . .
C24 C 0.9279(5) 0.6028(3) 0.59829(19) 0.0365(11) Uani 1 1 d . . . . .
C25 C 0.8991(5) 0.6068(4) 0.6425(2) 0.0441(13) Uani 1 1 d . . . . .
C26 C 0.8504(5) 0.6751(4) 0.6558(2) 0.0422(13) Uani 1 1 d . . . . .
C27 C 0.8534(6) 0.5439(4) 0.6765(2) 0.0486(15) Uani 1 1 d . . . . .
C28 C 0.8408(5) 0.4770(3) 0.6637(2) 0.0452(14) Uani 1 1 d . . . . .
C29 C 0.8722(5) 0.4715(3) 0.6183(2) 0.0421(13) Uani 1 1 d . . . . .
C30 C 0.9138(4) 0.5329(3) 0.58472(19) 0.0371(12) Uani 1 1 d . . . . .
C31 C 0.8873(5) 0.5371(3) 0.54155(19) 0.0371(11) Uani 1 1 d . . . . .
C32 C 0.7984(5) 0.4213(3) 0.6084(2) 0.0456(14) Uani 1 1 d . . . . .
C33 C 0.8291(5) 0.8787(3) 0.53345(19) 0.0383(11) Uani 1 1 d . . . . .
C34 C 0.8962(5) 0.9309(3) 0.5432(2) 0.0410(12) Uani 1 1 d . . . . .
H34 H 0.970125 0.914760 0.551690 0.049 Uiso 1 1 calc R U . . .
C35 C 0.8549(5) 1.0073(3) 0.5406(2) 0.0417(13) Uani 1 1 d . . . . .
H35 H 0.901503 1.041315 0.547524 0.050 Uiso 1 1 calc R U . . .
C36 C 0.7445(5) 1.0339(3) 0.52767(18) 0.0360(11) Uani 1 1 d . . . . .
C37 C 0.6764(5) 0.9801(4) 0.5192(2) 0.0428(13) Uani 1 1 d . . . . .
H37 H 0.601580 0.995244 0.511344 0.051 Uiso 1 1 calc R U . . .
C38 C 0.7193(5) 0.9041(3) 0.5224(2) 0.0447(13) Uani 1 1 d . . . . .
H38 H 0.671785 0.869241 0.516831 0.054 Uiso 1 1 calc R U . . .
C39 C 0.7036(5) 1.1192(4) 0.5234(2) 0.0461(14) Uani 1 1 d . . . . .
C40 C 0.7839(7) 1.1660(4) 0.4855(3) 0.075(2) Uani 1 1 d . . . . .
H40A H 0.864348 1.154934 0.490858 0.113 Uiso 1 1 calc R U . . .
H40B H 0.762460 1.219603 0.483952 0.113 Uiso 1 1 calc R U . . .
H40C H 0.775503 1.152675 0.457815 0.113 Uiso 1 1 calc R U . . .
C41 C 0.5764(6) 1.1367(4) 0.5131(3) 0.0594(18) Uani 1 1 d . . . . .
H41A H 0.573480 1.131365 0.483147 0.089 Uiso 1 1 calc R U . . .
H41B H 0.549990 1.188116 0.516161 0.089 Uiso 1 1 calc R U . . .
H41C H 0.526271 1.101399 0.533498 0.089 Uiso 1 1 calc R U . . .
C42 C 0.7046(9) 1.1443(5) 0.5681(3) 0.077(3) Uani 1 1 d . . . . .
H42A H 0.652465 1.114595 0.591108 0.116 Uiso 1 1 calc R U . . .
H42B H 0.678915 1.197692 0.565144 0.116 Uiso 1 1 calc R U . . .
H42C H 0.783164 1.136277 0.575753 0.116 Uiso 1 1 calc R U . . .
C43 C 0.9345(5) 0.7917(3) 0.45395(19) 0.0362(11) Uani 1 1 d . . . . .
C44 C 0.9098(5) 0.8675(3) 0.4328(2) 0.0403(12) Uani 1 1 d . . . . .
H44 H 0.856161 0.898978 0.447714 0.048 Uiso 1 1 calc R U . . .
C45 C 0.9632(5) 0.8970(4) 0.3900(2) 0.0464(13) Uani 1 1 d . . . . .
H45 H 0.944082 0.947845 0.377268 0.056 Uiso 1 1 calc R U . . .
C46 C 1.0439(5) 0.8538(3) 0.3657(2) 0.0401(12) Uani 1 1 d . . . . .
C47 C 1.0652(5) 0.7774(3) 0.3865(2) 0.0430(13) Uani 1 1 d . . . . .
H47 H 1.115777 0.745344 0.370873 0.052 Uiso 1 1 calc R U . . .
C48 C 1.0146(5) 0.7479(3) 0.4287(2) 0.0428(13) Uani 1 1 d . . . . .
H48 H 1.034089 0.697027 0.441251 0.051 Uiso 1 1 calc R U . . .
C49 C 1.1102(6) 0.8852(5) 0.3194(2) 0.0587(17) Uani 1 1 d . . . . .
C50 C 1.2407(6) 0.8779(6) 0.3199(3) 0.071(2) Uani 1 1 d . . . . .
H50A H 1.259470 0.906220 0.340575 0.107 Uiso 1 1 calc R U . . .
H50B H 1.279885 0.897914 0.290617 0.107 Uiso 1 1 calc R U . . .
H50C H 1.266441 0.824861 0.328782 0.107 Uiso 1 1 calc R U . . .
C51 C 1.0668(9) 0.9668(6) 0.3015(3) 0.084(3) Uani 1 1 d . . . . .
H51A H 0.986165 0.968066 0.296768 0.126 Uiso 1 1 calc R U . . .
H51B H 1.114339 0.986158 0.273852 0.126 Uiso 1 1 calc R U . . .
H51C H 1.072177 0.997994 0.322643 0.126 Uiso 1 1 calc R U . . .
C52 C 1.0875(8) 0.8360(7) 0.2864(3) 0.088(3) Uani 1 1 d . . . . .
H52A H 1.129879 0.786795 0.292741 0.131 Uiso 1 1 calc R U . . .
H52B H 1.113842 0.861429 0.256465 0.131 Uiso 1 1 calc R U . . .
H52C H 1.004648 0.829412 0.289669 0.131 Uiso 1 1 calc R U . . .
C53 C 0.7893(4) 0.6483(3) 0.43397(18) 0.0342(11) Uani 1 1 d . . . . .
C54 C 0.7119(5) 0.7112(3) 0.4394(2) 0.0415(12) Uani 1 1 d . . . . .
H54 H 0.681007 0.718073 0.467995 0.050 Uiso 1 1 calc R U . . .
C55 C 0.6798(5) 0.7647(3) 0.4025(2) 0.0416(12) Uani 1 1 d . . . . .
H55 H 0.627015 0.806117 0.407036 0.050 Uiso 1 1 calc R U . . .
C56 C 0.7243(5) 0.7577(3) 0.3594(2) 0.0409(12) Uani 1 1 d . . . . .
C57 C 0.8014(5) 0.6942(4) 0.3545(2) 0.0471(14) Uani 1 1 d . . . . .
H57 H 0.833150 0.687183 0.326037 0.056 Uiso 1 1 calc R U . . .
C58 C 0.8323(5) 0.6407(3) 0.3913(2) 0.0446(13) Uani 1 1 d . . . . .
H58 H 0.883620 0.598588 0.386830 0.053 Uiso 1 1 calc R U . . .
C59 C 0.6897(5) 0.8180(4) 0.3194(2) 0.0468(14) Uani 1 1 d . . . . .
C60 C 0.7280(7) 0.8960(4) 0.3226(3) 0.0620(18) Uani 1 1 d . . . . .
H60A H 0.692846 0.908545 0.350573 0.093 Uiso 1 1 calc R U . . .
H60B H 0.702830 0.934675 0.298657 0.093 Uiso 1 1 calc R U . . .
H60C H 0.812309 0.893669 0.320564 0.093 Uiso 1 1 calc R U . . .
C61 C 0.7465(6) 0.8007(5) 0.2754(2) 0.0587(17) Uani 1 1 d . . . . .
H61A H 0.830030 0.804617 0.272342 0.088 Uiso 1 1 calc R U . . .
H61B H 0.714636 0.836757 0.251784 0.088 Uiso 1 1 calc R U . . .
H61C H 0.731177 0.749711 0.273865 0.088 Uiso 1 1 calc R U . . .
C62 C 0.5551(6) 0.8239(5) 0.3205(3) 0.0590(17) Uani 1 1 d . . . . .
H62A H 0.530319 0.775682 0.317889 0.088 Uiso 1 1 calc R U . . .
H62B H 0.533383 0.863129 0.296225 0.088 Uiso 1 1 calc R U . . .
H62C H 0.517526 0.836562 0.348202 0.088 Uiso 1 1 calc R U . . .
C63 C 0.7206(5) 0.4801(3) 0.46150(19) 0.0364(11) Uani 1 1 d . . . . .
C64 C 0.6113(5) 0.5115(3) 0.4509(2) 0.0450(14) Uani 1 1 d . . . . .
H64 H 0.582149 0.558037 0.458505 0.054 Uiso 1 1 calc R U . . .
C65 C 0.5441(5) 0.4753(4) 0.4293(2) 0.0509(15) Uani 1 1 d . . . . .
H65 H 0.471662 0.498539 0.422299 0.061 Uiso 1 1 calc R U . . .
C66 C 0.5825(5) 0.4052(3) 0.4179(2) 0.0406(12) Uani 1 1 d . . . . .
C67 C 0.6921(5) 0.3739(3) 0.4281(2) 0.0438(13) Uani 1 1 d . . . . .
H67 H 0.721192 0.327381 0.420397 0.053 Uiso 1 1 calc R U . . .
C68 C 0.7598(5) 0.4106(3) 0.4497(2) 0.0444(13) Uani 1 1 d . . . . .
H68 H 0.832895 0.387836 0.456221 0.053 Uiso 1 1 calc R U . . .
C69 C 0.5063(5) 0.3652(3) 0.3949(2) 0.0453(13) Uani 1 1 d D . . . .
C70 C 0.5561(11) 0.3678(8) 0.3479(4) 0.080(3) Uani 0.766(14) 1 d . U P A 1
H70A H 0.578046 0.418686 0.334356 0.120 Uiso 0.766(14) 1 calc R U P A 1
H70B H 0.498232 0.353930 0.332467 0.120 Uiso 0.766(14) 1 calc R U P A 1
H70C H 0.624420 0.332400 0.346350 0.120 Uiso 0.766(14) 1 calc R U P A 1
C71 C 0.3821(9) 0.4016(6) 0.3944(5) 0.065(3) Uani 0.766(14) 1 d . U P A 1
H71A H 0.338134 0.388923 0.423595 0.097 Uiso 0.766(14) 1 calc R U P A 1
H71B H 0.344846 0.382771 0.373614 0.097 Uiso 0.766(14) 1 calc R U P A 1
H71C H 0.384360 0.456256 0.385486 0.097 Uiso 0.766(14) 1 calc R U P A 1
C72 C 0.4978(11) 0.2809(6) 0.4176(5) 0.072(3) Uani 0.766(14) 1 d . U P A 1
H72A H 0.575622 0.256470 0.419115 0.108 Uiso 0.766(14) 1 calc R U P A 1
H72B H 0.456553 0.255935 0.400738 0.108 Uiso 0.766(14) 1 calc R U P A 1
H72C H 0.455797 0.277454 0.447164 0.108 Uiso 0.766(14) 1 calc R U P A 1
C1A C 0.6119(5) 0.2381(3) 0.9975(2) 0.0383(12) Uani 1 1 d . . . . .
C2A C 0.6110(5) 0.1764(3) 1.0344(2) 0.0407(12) Uani 1 1 d . . . . .
C3A C 0.5641(5) 0.2026(3) 1.0748(2) 0.0451(13) Uani 1 1 d . . . . .
C4A C 0.5701(5) 0.1680(4) 1.1215(2) 0.0445(13) Uani 1 1 d . . . . .
C5A C 0.6235(6) 0.0982(4) 1.1405(2) 0.0519(15) Uani 1 1 d . . . . .
H5A H 0.643222 0.060662 1.123457 0.062 Uiso 1 1 calc R U . . .
C6A C 0.6484(7) 0.0823(4) 1.1838(2) 0.0580(17) Uani 1 1 d . . . . .
H6A H 0.679652 0.033622 1.195610 0.070 Uiso 1 1 calc R U . . .
C7A C 0.6275(7) 0.1386(4) 1.2106(2) 0.0605(17) Uani 1 1 d . . . . .
H7A H 0.652877 0.128602 1.238375 0.073 Uiso 1 1 calc R U . . .
C8A C 0.5705(6) 0.2069(4) 1.1956(2) 0.0503(15) Uani 1 1 d . . . . .
C9A C 0.5591(6) 0.2847(4) 1.2075(2) 0.0510(15) Uani 1 1 d . . . . .
C10A C 0.6194(6) 0.3219(5) 1.2316(2) 0.0563(17) Uani 1 1 d . . . . .
H10A H 0.646199 0.293516 1.257352 0.068 Uiso 1 1 calc R U . . .
C11A C 0.6410(7) 0.3984(5) 1.2191(2) 0.0607(18) Uani 1 1 d . . . . .
H11A H 0.682314 0.419973 1.236323 0.073 Uiso 1 1 calc R U . . .
C12A C 0.6014(6) 0.4441(4) 1.1808(2) 0.0545(16) Uani 1 1 d . . . . .
C13A C 0.6536(6) 0.5100(4) 1.1455(2) 0.0557(17) Uani 1 1 d . . . . .
C14A C 0.7455(7) 0.5543(4) 1.1425(2) 0.0555(17) Uani 1 1 d . . . . .
H14A H 0.774248 0.559370 1.168038 0.067 Uiso 1 1 calc R U . . .
C15A C 0.7949(6) 0.5913(3) 1.1010(2) 0.0497(15) Uani 1 1 d . . . . .
H15A H 0.852681 0.624564 1.099866 0.060 Uiso 1 1 calc R U . . .
C16A C 0.7649(5) 0.5826(3) 1.0608(2) 0.0448(13) Uani 1 1 d . . . . .
H16A H 0.803759 0.607935 1.033860 0.054 Uiso 1 1 calc R U . . .
C17A C 0.6718(5) 0.5334(3) 1.0616(2) 0.0437(14) Uani 1 1 d . . . . .
C18A C 0.6519(5) 0.4959(3) 1.0266(2) 0.0395(12) Uani 1 1 d . . . . .
C19A C 0.7208(5) 0.4907(3) 0.9834(2) 0.0380(12) Uani 1 1 d . . . . .
C20A C 0.6999(5) 0.4256(3) 0.97059(19) 0.0375(11) Uani 1 1 d . . . . .
C21A C 0.6104(5) 0.3839(3) 1.00477(19) 0.0372(11) Uani 1 1 d . . . . .
C22A C 0.5797(5) 0.3091(3) 1.01699(19) 0.0376(12) Uani 1 1 d . . . . .
C23A C 0.5328(4) 0.2813(3) 1.06306(19) 0.0393(12) Uani 1 1 d . . . . .
C24A C 0.4977(5) 0.3286(3) 1.0939(2) 0.0417(13) Uani 1 1 d . . . . .
C25A C 0.4915(6) 0.2941(4) 1.1391(2) 0.0474(14) Uani 1 1 d . . . . .
C26A C 0.5321(5) 0.2183(4) 1.1520(2) 0.0481(14) Uani 1 1 d . . . . .
C27A C 0.5082(5) 0.3354(4) 1.1728(2) 0.0510(15) Uani 1 1 d . . . . .
C28A C 0.5279(5) 0.4114(4) 1.1600(2) 0.0480(15) Uani 1 1 d . . . . .
C29A C 0.5333(5) 0.4478(3) 1.1140(2) 0.0438(14) Uani 1 1 d . . . . .
C30A C 0.5210(5) 0.4080(3) 1.0812(2) 0.0408(13) Uani 1 1 d . . . . .
C31A C 0.5815(5) 0.4336(3) 1.0375(2) 0.0386(12) Uani 1 1 d . . . . .
C32A C 0.6127(5) 0.5051(4) 1.1058(2) 0.0438(13) Uani 1 1 d . . . . .
C33A C 0.6520(5) 0.0961(3) 1.0322(2) 0.0402(12) Uani 1 1 d . . . . .
C34A C 0.5756(5) 0.0372(4) 1.0425(2) 0.0458(13) Uani 1 1 d . . . . .
H34A H 0.495552 0.047953 1.051075 0.055 Uiso 1 1 calc R U . . .
C35A C 0.6186(5) -0.0375(3) 1.0401(2) 0.0468(14) Uani 1 1 d . . . . .
H35A H 0.566337 -0.075982 1.047028 0.056 Uiso 1 1 calc R U . . .
C36A C 0.7372(5) -0.0561(4) 1.0277(2) 0.0440(13) Uani 1 1 d . . . . .
C37A C 0.8136(5) 0.0023(4) 1.0183(2) 0.0479(14) Uani 1 1 d . . . . .
H37A H 0.893856 -0.008426 1.010355 0.057 Uiso 1 1 calc R U . . .
C38A C 0.7700(5) 0.0770(3) 1.0208(2) 0.0486(15) Uani 1 1 d . . . . .
H38A H 0.822498 0.115362 1.014442 0.058 Uiso 1 1 calc R U . . .
C39A C 0.7783(6) -0.1397(4) 1.0240(2) 0.0520(15) Uani 1 1 d . . . . .
C40A C 0.7204(8) -0.1628(6) 0.9876(4) 0.090(3) Uani 1 1 d . . . . .
H40D H 0.636557 -0.162402 0.996279 0.136 Uiso 1 1 calc R U . . .
H40E H 0.750934 -0.213313 0.983889 0.136 Uiso 1 1 calc R U . . .
H40F H 0.737620 -0.127028 0.959957 0.136 Uiso 1 1 calc R U . . .
C41A C 0.9108(7) -0.1522(5) 1.0129(4) 0.077(2) Uani 1 1 d . . . . .
H41D H 0.934554 -0.129662 0.982148 0.116 Uiso 1 1 calc R U . . .
H41E H 0.933044 -0.206226 1.017898 0.116 Uiso 1 1 calc R U . . .
H41F H 0.948806 -0.128789 1.031443 0.116 Uiso 1 1 calc R U . . .
C42A C 0.7429(9) -0.1925(4) 1.0690(3) 0.081(3) Uani 1 1 d . . . . .
H42D H 0.777673 -0.177275 1.091613 0.121 Uiso 1 1 calc R U . . .
H42E H 0.770114 -0.244420 1.067230 0.121 Uiso 1 1 calc R U . . .
H42F H 0.658594 -0.188995 1.076310 0.121 Uiso 1 1 calc R U . . .
C43A C 0.6096(5) 0.2361(3) 0.9509(2) 0.0397(12) Uani 1 1 d . . . . .
C44A C 0.6516(6) 0.1750(4) 0.9307(2) 0.0500(15) Uani 1 1 d . . . . .
H44A H 0.696622 0.134494 0.945622 0.060 Uiso 1 1 calc R U . . .
C45A C 0.6279(6) 0.1731(4) 0.8886(2) 0.0514(15) Uani 1 1 d . . . . .
H45A H 0.660127 0.131731 0.875857 0.062 Uiso 1 1 calc R U . . .
C46A C 0.5587(5) 0.2297(4) 0.8644(2) 0.0444(13) Uani 1 1 d . . . . .
C47A C 0.5237(5) 0.2931(4) 0.8837(2) 0.0453(13) Uani 1 1 d . . . . .
H47A H 0.482169 0.334665 0.867986 0.054 Uiso 1 1 calc R U . . .
C48A C 0.5483(6) 0.2969(3) 0.9254(2) 0.0438(13) Uani 1 1 d . . . . .
H48A H 0.523568 0.340878 0.936740 0.053 Uiso 1 1 calc R U . . .
C49A C 0.5262(6) 0.2226(5) 0.8195(2) 0.0577(17) Uani 1 1 d . . . . .
C50A C 0.4420(9) 0.2899(8) 0.8009(3) 0.096(3) Uani 1 1 d . . . . .
H50D H 0.389834 0.305956 0.825083 0.144 Uiso 1 1 calc R U . . .
H50E H 0.396724 0.273920 0.781459 0.144 Uiso 1 1 calc R U . . .
H50F H 0.486872 0.331829 0.784565 0.144 Uiso 1 1 calc R U . . .
C51A C 0.4650(11) 0.1485(7) 0.8261(4) 0.099(3) Uani 1 1 d . . . . .
H51D H 0.521298 0.108778 0.817979 0.149 Uiso 1 1 calc R U . . .
H51E H 0.403317 0.156505 0.807802 0.149 Uiso 1 1 calc R U . . .
H51F H 0.431973 0.133707 0.856854 0.149 Uiso 1 1 calc R U . . .
C52A C 0.6336(9) 0.2184(8) 0.7839(3) 0.096(3) Uani 1 1 d . . . . .
H52D H 0.679200 0.261594 0.781152 0.144 Uiso 1 1 calc R U . . .
H52E H 0.607760 0.219261 0.755811 0.144 Uiso 1 1 calc R U . . .
H52F H 0.681140 0.171877 0.792270 0.144 Uiso 1 1 calc R U . . .
C53A C 0.7622(5) 0.3976(3) 0.9313(2) 0.0384(12) Uani 1 1 d . . . . .
C54A C 0.8419(6) 0.3327(3) 0.9371(2) 0.0448(13) Uani 1 1 d . . . . .
H54A H 0.853880 0.307663 0.965763 0.054 Uiso 1 1 calc R U . . .
C55A C 0.9028(5) 0.3057(4) 0.9009(2) 0.0460(14) Uani 1 1 d . . . . .
H55A H 0.955933 0.263010 0.905906 0.055 Uiso 1 1 calc R U . . .
C56A C 0.8882(5) 0.3391(4) 0.8580(2) 0.0446(14) Uani 1 1 d . . . . .
C57A C 0.8092(6) 0.4050(4) 0.8520(2) 0.0525(16) Uani 1 1 d . . . . .
H57A H 0.797776 0.430156 0.823292 0.063 Uiso 1 1 calc R U . . .
C58A C 0.7491(6) 0.4326(4) 0.8878(2) 0.0493(15) Uani 1 1 d . . . . .
H58A H 0.697791 0.476200 0.882753 0.059 Uiso 1 1 calc R U . . .
C59A C 0.9563(6) 0.3050(4) 0.8186(2) 0.0524(15) Uani 1 1 d . . . . .
C60A C 0.9316(9) 0.2204(4) 0.8266(3) 0.070(2) Uani 1 1 d . . . . .
H60D H 0.938235 0.196619 0.857017 0.105 Uiso 1 1 calc R U . . .
H60E H 0.987756 0.195082 0.807147 0.105 Uiso 1 1 calc R U . . .
H60F H 0.853412 0.216371 0.820671 0.105 Uiso 1 1 calc R U . . .
C61A C 0.9216(7) 0.3473(5) 0.7741(2) 0.0650(19) Uani 1 1 d . . . . .
H61D H 0.839943 0.341474 0.773548 0.097 Uiso 1 1 calc R U . . .
H61E H 0.969047 0.326484 0.750537 0.097 Uiso 1 1 calc R U . . .
H61F H 0.933852 0.400748 0.770081 0.097 Uiso 1 1 calc R U . . .
C62A C 1.0903(6) 0.3082(5) 0.8188(3) 0.064(2) Uani 1 1 d . . . . .
H62D H 1.103655 0.353162 0.829061 0.096 Uiso 1 1 calc R U . . .
H62E H 1.131261 0.310131 0.789215 0.096 Uiso 1 1 calc R U . . .
H62F H 1.118933 0.263380 0.838380 0.096 Uiso 1 1 calc R U . . .
C63A C 0.8098(5) 0.5463(3) 0.95940(19) 0.0370(11) Uani 1 1 d . . . . .
C64A C 0.9272(5) 0.5209(3) 0.9486(2) 0.0473(14) Uani 1 1 d . . . . .
H64A H 0.949651 0.468762 0.955084 0.057 Uiso 1 1 calc R U . . .
C65A C 1.0109(5) 0.5724(4) 0.9282(2) 0.0511(15) Uani 1 1 d . . . . .
H65A H 1.088726 0.554175 0.921336 0.061 Uiso 1 1 calc R U . . .
C66A C 0.9812(5) 0.6507(3) 0.91781(19) 0.0402(12) Uani 1 1 d . . . . .
C67A C 0.8643(5) 0.6749(3) 0.9274(2) 0.0452(13) Uani 1 1 d . . . . .
H67A H 0.841396 0.726852 0.919880 0.054 Uiso 1 1 calc R U . . .
C68A C 0.7796(5) 0.6239(3) 0.9481(2) 0.0433(13) Uani 1 1 d . . . . .
H68A H 0.701555 0.642255 0.954354 0.052 Uiso 1 1 calc R U . . .
C69A C 1.0780(5) 0.7059(4) 0.8960(2) 0.0549(16) Uani 1 1 d D U . . .
C70A C 1.143(2) 0.6785(11) 0.8545(6) 0.114(6) Uani 0.615(15) 1 d D U P B 1
H70D H 1.218811 0.654890 0.860300 0.172 Uiso 0.615(15) 1 calc R U P B 1
H70E H 1.152064 0.721503 0.829990 0.172 Uiso 0.615(15) 1 calc R U P B 1
H70F H 1.097660 0.641941 0.847057 0.172 Uiso 0.615(15) 1 calc R U P B 1
C71A C 1.1500(17) 0.7080(13) 0.9334(5) 0.102(6) Uani 0.615(15) 1 d D U P B 1
H71D H 1.099566 0.726521 0.957178 0.153 Uiso 0.615(15) 1 calc R U P B 1
H71E H 1.212595 0.741445 0.921957 0.153 Uiso 0.615(15) 1 calc R U P B 1
H71F H 1.182751 0.657260 0.944468 0.153 Uiso 0.615(15) 1 calc R U P B 1
C72A C 1.0272(12) 0.7874(6) 0.8807(6) 0.072(4) Uani 0.615(15) 1 d D U P B 1
H72D H 0.977349 0.788110 0.858488 0.107 Uiso 0.615(15) 1 calc R U P B 1
H72E H 1.090244 0.820052 0.868175 0.107 Uiso 0.615(15) 1 calc R U P B 1
H72F H 0.981801 0.805343 0.905620 0.107 Uiso 0.615(15) 1 calc R U P B 1
C71B C 1.087(3) 0.7594(18) 0.9282(9) 0.101(8) Uani 0.385(15) 1 d D U P B 2
H71G H 1.015681 0.791892 0.930942 0.152 Uiso 0.385(15) 1 calc R U P B 2
H71H H 1.152613 0.790389 0.916831 0.152 Uiso 0.385(15) 1 calc R U P B 2
H71I H 1.098323 0.729068 0.956978 0.152 Uiso 0.385(15) 1 calc R U P B 2
C70B C 1.2056(10) 0.6710(12) 0.8942(10) 0.080(6) Uani 0.385(15) 1 d D U P B 2
H70G H 1.224323 0.653748 0.923904 0.119 Uiso 0.385(15) 1 calc R U P B 2
H70H H 1.257954 0.709103 0.878053 0.119 Uiso 0.385(15) 1 calc R U P B 2
H70I H 1.214229 0.628456 0.879379 0.119 Uiso 0.385(15) 1 calc R U P B 2
C72B C 1.047(3) 0.746(2) 0.8497(6) 0.109(8) Uani 0.385(15) 1 d D U P B 2
H72G H 1.044676 0.707670 0.832218 0.164 Uiso 0.385(15) 1 calc R U P B 2
H72H H 1.105252 0.780626 0.835090 0.164 Uiso 0.385(15) 1 calc R U P B 2
H72I H 0.970974 0.773139 0.853005 0.164 Uiso 0.385(15) 1 calc R U P B 2
C2 C 0.566(2) 0.2901(12) 0.3835(11) 0.051(7) Uani 0.234(14) 1 d D U P A 2
H2A H 0.626946 0.301259 0.358533 0.076 Uiso 0.234(14) 1 calc R U P A 2
H2B H 0.508980 0.261205 0.376256 0.076 Uiso 0.234(14) 1 calc R U P A 2
H2C H 0.600550 0.260706 0.408730 0.076 Uiso 0.234(14) 1 calc R U P A 2
C76 C 0.422(4) 0.320(3) 0.4331(11) 0.093(12) Uani 0.234(14) 1 d D U P A 2
H76A H 0.467197 0.290907 0.455474 0.140 Uiso 0.234(14) 1 calc R U P A 2
H76B H 0.381892 0.286027 0.421644 0.140 Uiso 0.234(14) 1 calc R U P A 2
H76C H 0.366084 0.355285 0.446057 0.140 Uiso 0.234(14) 1 calc R U P A 2
C77 C 0.435(5) 0.426(2) 0.3648(17) 0.096(12) Uani 0.234(14) 1 d D U P A 2
H77A H 0.360503 0.438687 0.381359 0.144 Uiso 0.234(14) 1 calc R U P A 2
H77B H 0.421561 0.405950 0.339761 0.144 Uiso 0.234(14) 1 calc R U P A 2
H77C H 0.477849 0.471006 0.354389 0.144 Uiso 0.234(14) 1 calc R U P A 2

loop_
_atom_site_aniso_label
_atom_site_aniso_U_11
_atom_site_aniso_U_22
_atom_site_aniso_U_33
_atom_site_aniso_U_23
_atom_site_aniso_U_13
_atom_site_aniso_U_12
Cl1 0.1060(19) 0.0733(15) 0.174(3) -0.0385(16) -0.066(2) 0.0100(14)
Cl2 0.119(2) 0.149(3) 0.117(2) 0.018(2) -0.0159(19) -0.037(2)
Cl3 0.1030(18) 0.130(2) 0.0861(17) -0.0205(15) -0.0276(14) -0.0036(17)
C73 0.069(5) 0.104(7) 0.093(7) -0.040(5) -0.018(5) 0.016(5)
Cl4 0.0785(14) 0.0720(13) 0.133(2) -0.0240(13) -0.0322(14) -0.0020(11)
Cl5 0.100(2) 0.135(3) 0.117(2) -0.0041(19) -0.0164(17) -0.0254(18)
Cl6 0.115(2) 0.150(3) 0.128(3) -0.049(2) -0.052(2) -0.005(2)
C74 0.068(5) 0.063(5) 0.149(10) -0.001(5) -0.029(6) -0.001(4)
Cl7 0.123(3) 0.182(4) 0.138(3) -0.034(3) -0.046(2) 0.031(3)
Cl8 0.148(4) 0.174(5) 0.474(12) -0.153(6) -0.179(6) 0.052(4)
Cl9 0.129(3) 0.400(10) 0.112(3) -0.007(4) -0.034(2) -0.093(5)
C75 0.068(6) 0.119(9) 0.154(12) -0.018(8) -0.040(7) -0.004(6)
C1 0.030(2) 0.036(3) 0.046(3) -0.010(2) -0.012(2) 0.004(2)
C80 0.027(2) 0.036(3) 0.045(3) -0.014(2) -0.006(2) 0.006(2)
C3 0.033(3) 0.039(3) 0.048(3) -0.012(2) -0.009(2) -0.001(2)
C4 0.032(2) 0.042(3) 0.047(3) -0.010(2) -0.013(2) 0.001(2)
C5 0.050(3) 0.048(3) 0.058(4) -0.020(3) -0.012(3) 0.007(3)
C6 0.050(3) 0.057(4) 0.055(4) -0.020(3) -0.005(3) 0.001(3)
C7 0.049(3) 0.068(4) 0.043(3) -0.014(3) -0.002(3) 0.000(3)
C8 0.043(3) 0.053(3) 0.045(3) -0.009(3) -0.014(2) -0.002(3)
C9 0.050(3) 0.060(4) 0.047(3) -0.009(3) -0.021(3) 0.007(3)
C10 0.060(4) 0.066(4) 0.038(3) 0.004(3) -0.012(3) -0.007(3)
C11 0.062(4) 0.055(4) 0.050(4) 0.002(3) -0.013(3) -0.007(3)
C12 0.052(3) 0.043(3) 0.049(3) 0.002(3) -0.012(3) -0.001(3)
C13 0.047(3) 0.043(3) 0.053(4) -0.004(3) -0.011(3) 0.003(3)
C14 0.056(4) 0.039(3) 0.058(4) 0.000(3) 0.000(3) 0.002(3)
C15 0.050(3) 0.027(3) 0.078(5) -0.005(3) -0.007(3) -0.004(2)
C16 0.048(3) 0.034(3) 0.065(4) -0.011(3) -0.015(3) 0.010(3)
C17 0.036(3) 0.030(3) 0.054(3) -0.008(2) -0.007(2) 0.006(2)
C18 0.033(3) 0.028(2) 0.050(3) -0.004(2) -0.011(2) 0.010(2)
C19 0.029(2) 0.028(2) 0.048(3) -0.009(2) -0.013(2) 0.0090(19)
C20 0.028(2) 0.028(2) 0.043(3) -0.005(2) -0.009(2) 0.0050(19)
C21 0.033(2) 0.029(2) 0.043(3) -0.007(2) -0.009(2) 0.009(2)
C22 0.025(2) 0.030(2) 0.042(3) -0.008(2) -0.006(2) 0.0047(19)
C23 0.025(2) 0.036(3) 0.044(3) -0.009(2) -0.009(2) 0.0031(19)
C24 0.030(2) 0.035(3) 0.045(3) -0.005(2) -0.013(2) 0.004(2)
C25 0.036(3) 0.045(3) 0.051(3) -0.004(3) -0.016(2) -0.001(2)
C26 0.031(3) 0.049(3) 0.048(3) -0.010(2) -0.013(2) 0.004(2)
C27 0.046(3) 0.055(4) 0.043(3) -0.002(3) -0.018(3) 0.010(3)
C28 0.040(3) 0.038(3) 0.058(4) -0.005(3) -0.022(3) 0.009(2)
C29 0.030(2) 0.036(3) 0.056(4) 0.001(2) -0.014(2) 0.008(2)
C30 0.028(2) 0.034(3) 0.048(3) -0.004(2) -0.015(2) 0.011(2)
C31 0.031(2) 0.032(3) 0.046(3) -0.003(2) -0.011(2) 0.008(2)
C32 0.046(3) 0.032(3) 0.057(4) -0.004(2) -0.012(3) 0.007(2)
C33 0.036(3) 0.038(3) 0.043(3) -0.010(2) -0.011(2) 0.000(2)
C34 0.030(2) 0.036(3) 0.060(4) -0.013(2) -0.016(2) 0.007(2)
C35 0.035(3) 0.031(3) 0.065(4) -0.012(2) -0.020(3) -0.001(2)
C36 0.033(2) 0.034(3) 0.043(3) -0.011(2) -0.012(2) 0.008(2)
C37 0.032(3) 0.050(3) 0.050(3) -0.017(3) -0.014(2) 0.008(2)
C38 0.036(3) 0.038(3) 0.065(4) -0.018(3) -0.015(3) 0.001(2)
C39 0.038(3) 0.048(3) 0.056(4) -0.019(3) -0.016(3) 0.010(3)
C40 0.061(4) 0.043(4) 0.108(7) 0.005(4) -0.012(4) 0.017(3)
C41 0.047(3) 0.052(4) 0.084(5) -0.022(3) -0.025(3) 0.016(3)
C42 0.091(6) 0.059(4) 0.099(6) -0.046(4) -0.044(5) 0.022(4)
C43 0.035(3) 0.035(3) 0.043(3) -0.013(2) -0.011(2) -0.001(2)
C44 0.039(3) 0.034(3) 0.049(3) -0.011(2) -0.009(2) -0.001(2)
C45 0.043(3) 0.046(3) 0.050(3) -0.006(3) -0.013(3) 0.000(3)
C46 0.033(3) 0.044(3) 0.046(3) -0.012(2) -0.012(2) -0.001(2)
C47 0.037(3) 0.043(3) 0.050(3) -0.013(2) -0.006(2) 0.001(2)
C48 0.039(3) 0.039(3) 0.053(3) -0.015(2) -0.010(2) 0.003(2)
C49 0.050(4) 0.073(5) 0.051(4) -0.010(3) -0.012(3) 0.004(3)
C50 0.043(4) 0.103(6) 0.064(5) -0.003(4) -0.010(3) -0.008(4)
C51 0.076(5) 0.095(7) 0.064(5) 0.014(4) -0.003(4) -0.001(5)
C52 0.067(5) 0.145(9) 0.054(5) -0.023(5) -0.009(4) -0.019(5)
C53 0.030(2) 0.028(2) 0.046(3) -0.009(2) -0.010(2) 0.0037(19)
C54 0.037(3) 0.037(3) 0.050(3) -0.012(2) -0.009(2) 0.009(2)
C55 0.045(3) 0.034(3) 0.048(3) -0.009(2) -0.017(2) 0.010(2)
C56 0.037(3) 0.040(3) 0.051(3) -0.012(2) -0.021(2) 0.002(2)
C57 0.042(3) 0.060(4) 0.039(3) -0.013(3) -0.010(2) 0.012(3)
C58 0.046(3) 0.036(3) 0.052(3) -0.014(2) -0.012(3) 0.014(2)
C59 0.040(3) 0.052(3) 0.051(3) -0.007(3) -0.021(3) -0.003(3)
C60 0.063(4) 0.053(4) 0.071(5) 0.002(3) -0.031(4) -0.006(3)
C61 0.049(4) 0.072(5) 0.057(4) -0.011(3) -0.019(3) 0.001(3)
C62 0.042(3) 0.071(4) 0.061(4) 0.000(3) -0.023(3) 0.002(3)
C63 0.033(2) 0.027(2) 0.049(3) -0.006(2) -0.009(2) 0.003(2)
C64 0.034(3) 0.036(3) 0.070(4) -0.024(3) -0.013(3) 0.010(2)
C65 0.035(3) 0.044(3) 0.079(5) -0.025(3) -0.016(3) 0.013(3)
C66 0.035(3) 0.036(3) 0.054(3) -0.012(2) -0.011(2) 0.000(2)
C67 0.042(3) 0.035(3) 0.057(4) -0.016(2) -0.013(3) 0.008(2)
C68 0.031(3) 0.036(3) 0.069(4) -0.016(3) -0.016(3) 0.007(2)
C69 0.044(3) 0.044(3) 0.054(3) -0.016(3) -0.021(3) 0.007(3)
C70 0.073(6) 0.113(9) 0.065(6) -0.031(6) -0.010(5) -0.028(6)
C71 0.050(5) 0.066(6) 0.091(8) -0.030(5) -0.028(5) -0.004(4)
C72 0.079(7) 0.051(5) 0.097(8) -0.014(5) -0.039(6) -0.008(5)
C1A 0.029(2) 0.040(3) 0.052(3) -0.022(2) -0.011(2) 0.006(2)
C2A 0.034(3) 0.033(3) 0.058(4) -0.013(2) -0.014(2) 0.001(2)
C3A 0.045(3) 0.042(3) 0.049(3) -0.004(2) -0.014(3) -0.004(2)
C4A 0.041(3) 0.051(3) 0.043(3) -0.009(2) -0.010(2) -0.004(3)
C5A 0.051(3) 0.051(4) 0.053(4) -0.009(3) -0.009(3) 0.001(3)
C6A 0.061(4) 0.059(4) 0.052(4) -0.002(3) -0.016(3) -0.001(3)
C7A 0.066(4) 0.065(4) 0.048(4) -0.002(3) -0.016(3) -0.002(4)
C8A 0.042(3) 0.071(4) 0.041(3) -0.015(3) -0.006(3) -0.011(3)
C9A 0.044(3) 0.068(4) 0.037(3) -0.009(3) 0.002(2) -0.001(3)
C10A 0.043(3) 0.086(5) 0.042(3) -0.016(3) -0.004(3) -0.012(3)
C11A 0.070(4) 0.081(5) 0.037(3) -0.026(3) -0.009(3) -0.005(4)
C12A 0.050(3) 0.067(4) 0.053(4) -0.030(3) -0.009(3) 0.010(3)
C13A 0.058(4) 0.060(4) 0.057(4) -0.033(3) -0.014(3) 0.015(3)
C14A 0.068(4) 0.046(3) 0.064(4) -0.027(3) -0.033(3) 0.013(3)
C15A 0.053(3) 0.035(3) 0.069(4) -0.025(3) -0.021(3) 0.008(3)
C16A 0.044(3) 0.039(3) 0.056(4) -0.018(3) -0.014(3) 0.005(2)
C17A 0.036(3) 0.042(3) 0.058(4) -0.022(3) -0.018(3) 0.018(2)
C18A 0.031(2) 0.038(3) 0.054(3) -0.020(2) -0.013(2) 0.011(2)
C19A 0.033(2) 0.033(3) 0.050(3) -0.011(2) -0.012(2) 0.007(2)
C20A 0.028(2) 0.040(3) 0.045(3) -0.011(2) -0.010(2) 0.004(2)
C21A 0.029(2) 0.036(3) 0.049(3) -0.011(2) -0.016(2) 0.008(2)
C22A 0.032(2) 0.038(3) 0.047(3) -0.013(2) -0.018(2) 0.011(2)
C23A 0.025(2) 0.053(3) 0.043(3) -0.015(2) -0.012(2) 0.002(2)
C24A 0.031(2) 0.045(3) 0.051(3) -0.018(2) -0.008(2) 0.014(2)
C25A 0.044(3) 0.049(3) 0.052(4) -0.018(3) -0.006(3) 0.000(3)
C26A 0.041(3) 0.063(4) 0.043(3) -0.016(3) -0.007(2) 0.001(3)
C27A 0.039(3) 0.071(4) 0.043(3) -0.021(3) 0.002(2) 0.004(3)
C28A 0.032(3) 0.071(4) 0.047(3) -0.033(3) -0.002(2) 0.007(3)
C29A 0.037(3) 0.045(3) 0.052(3) -0.025(3) -0.008(2) 0.018(2)
C30A 0.027(2) 0.048(3) 0.054(3) -0.025(3) -0.014(2) 0.011(2)
C31A 0.029(2) 0.040(3) 0.051(3) -0.020(2) -0.016(2) 0.014(2)
C32A 0.041(3) 0.046(3) 0.049(3) -0.025(3) -0.009(2) 0.012(3)
C33A 0.037(3) 0.038(3) 0.048(3) -0.011(2) -0.012(2) 0.003(2)
C34A 0.035(3) 0.043(3) 0.061(4) -0.018(3) -0.007(3) 0.003(2)
C35A 0.037(3) 0.036(3) 0.066(4) -0.011(3) -0.007(3) 0.001(2)
C36A 0.042(3) 0.046(3) 0.043(3) -0.007(2) -0.010(2) 0.001(2)
C37A 0.034(3) 0.046(3) 0.061(4) -0.006(3) -0.010(3) 0.005(2)
C38A 0.029(3) 0.035(3) 0.080(4) -0.006(3) -0.011(3) 0.000(2)
C39A 0.045(3) 0.039(3) 0.069(4) -0.010(3) -0.006(3) 0.005(3)
C40A 0.064(5) 0.078(6) 0.147(9) -0.065(6) -0.026(5) 0.018(4)
C41A 0.048(4) 0.063(5) 0.113(7) -0.013(4) -0.006(4) 0.015(4)
C42A 0.093(6) 0.037(4) 0.104(7) 0.000(4) -0.010(5) 0.005(4)
C43A 0.034(3) 0.034(3) 0.055(3) -0.011(2) -0.017(2) 0.001(2)
C44A 0.047(3) 0.048(3) 0.058(4) -0.018(3) -0.016(3) 0.011(3)
C45A 0.055(4) 0.049(3) 0.055(4) -0.025(3) -0.003(3) -0.004(3)
C46A 0.036(3) 0.057(4) 0.045(3) -0.016(3) -0.009(2) -0.008(3)
C47A 0.043(3) 0.050(3) 0.048(3) -0.018(3) -0.014(3) 0.002(3)
C48A 0.054(3) 0.033(3) 0.048(3) -0.011(2) -0.021(3) 0.007(2)
C49A 0.051(4) 0.079(5) 0.046(4) -0.020(3) -0.009(3) 0.001(3)
C50A 0.081(6) 0.137(9) 0.075(6) -0.023(6) -0.040(5) 0.020(6)
C51A 0.106(8) 0.128(9) 0.085(7) -0.041(6) -0.024(6) -0.051(7)
C52A 0.068(5) 0.164(11) 0.068(6) -0.048(6) 0.004(4) -0.029(6)
C53A 0.032(2) 0.036(3) 0.051(3) -0.015(2) -0.013(2) 0.005(2)
C54A 0.053(3) 0.041(3) 0.041(3) -0.011(2) -0.013(3) 0.010(3)
C55A 0.044(3) 0.050(3) 0.049(3) -0.021(3) -0.015(3) 0.013(3)
C56A 0.034(3) 0.054(3) 0.050(3) -0.023(3) -0.014(2) 0.016(3)
C57A 0.048(3) 0.064(4) 0.044(3) -0.011(3) -0.017(3) 0.017(3)
C58A 0.045(3) 0.045(3) 0.054(4) -0.011(3) -0.006(3) 0.014(3)
C59A 0.046(3) 0.067(4) 0.050(4) -0.027(3) -0.010(3) 0.003(3)
C60A 0.096(6) 0.051(4) 0.070(5) -0.029(4) -0.020(4) 0.010(4)
C61A 0.063(4) 0.084(5) 0.051(4) -0.020(4) -0.013(3) 0.003(4)
C62A 0.036(3) 0.101(6) 0.064(4) -0.047(4) 0.001(3) 0.006(3)
C63A 0.033(3) 0.035(3) 0.046(3) -0.017(2) -0.010(2) 0.006(2)
C64A 0.032(3) 0.036(3) 0.072(4) -0.012(3) -0.011(3) 0.012(2)
C65A 0.036(3) 0.040(3) 0.073(4) -0.006(3) -0.008(3) 0.009(2)
C66A 0.042(3) 0.037(3) 0.044(3) -0.013(2) -0.012(2) 0.005(2)
C67A 0.039(3) 0.037(3) 0.060(4) -0.010(3) -0.013(3) 0.005(2)
C68A 0.036(3) 0.037(3) 0.058(4) -0.012(2) -0.010(2) 0.005(2)
C69A 0.045(3) 0.052(4) 0.065(4) -0.011(3) -0.001(3) -0.002(3)
C70A 0.106(10) 0.093(10) 0.131(12) -0.038(9) 0.054(9) -0.024(8)
C71A 0.074(8) 0.110(11) 0.120(11) 0.017(9) -0.038(8) -0.042(8)
C72A 0.057(6) 0.049(6) 0.099(9) 0.001(6) -0.002(6) -0.003(5)
C71B 0.101(13) 0.102(13) 0.103(13) -0.034(11) 0.013(11) -0.032(11)
C70B 0.058(9) 0.070(10) 0.110(13) -0.007(10) -0.006(9) -0.030(8)
C72B 0.100(13) 0.107(14) 0.108(14) -0.001(12) -0.004(12) -0.007(12)
C2 0.049(12) 0.053(12) 0.064(13) -0.038(10) -0.010(10) -0.004(10)
C76 0.091(18) 0.093(18) 0.102(18) -0.022(14) -0.024(15) -0.012(15)
C77 0.094(18) 0.109(19) 0.096(18) -0.020(15) -0.052(15) -0.002(15)

loop_
_atom_type_symbol
_atom_type_description
_atom_type_scat_dispersion_real
_atom_type_scat_dispersion_imag
_atom_type_scat_source
C C 0.0181 0.0091 'International Tables Vol C Tables 4.2.6.8 and 6.1.1.4'
H H 0.0000 0.0000 'International Tables Vol C Tables 4.2.6.8 and 6.1.1.4'
Cl Cl 0.3639 0.7018 'International Tables Vol C Tables 4.2.6.8 and 6.1.1.4'

loop_
_geom_angle_atom_site_label_1
_geom_angle_atom_site_label_2
_geom_angle_atom_site_label_3
_geom_angle
_geom_angle_site_symmetry_1
_geom_angle_site_symmetry_3
_geom_angle_publ_flag
Cl1 C73 Cl3 110.0(6) . . ?
Cl1 C73 H73 107.8 . . ?
Cl2 C73 Cl1 112.0(6) . . ?
Cl2 C73 Cl3 111.4(6) . . ?
Cl2 C73 H73 107.8 . . ?
Cl3 C73 H73 107.8 . . ?
Cl4 C74 Cl6 107.5(6) . . ?
Cl4 C74 H74 108.6 . . ?
Cl5 C74 Cl4 111.6(7) . . ?
Cl5 C74 Cl6 111.7(6) . . ?
Cl5 C74 H74 108.6 . . ?
Cl6 C74 H74 108.6 . . ?
Cl7 C75 H75 107.5 . . ?
Cl8 C75 Cl7 105.7(7) . . ?
Cl8 C75 H75 107.5 . . ?
Cl9 C75 Cl7 112.6(9) . . ?
Cl9 C75 Cl8 115.7(10) . . ?
Cl9 C75 H75 107.5 . . ?
C80 C1 C22 106.2(5) . . ?
C80 C1 C43 128.7(5) . . ?
C43 C1 C22 123.0(5) . . ?
C1 C80 C3 111.6(5) . . ?
C1 C80 C33 125.8(5) . . ?
C3 C80 C33 122.6(5) . . ?
C4 C3 C80 134.0(5) . . ?
C23 C3 C80 105.0(5) . . ?
C23 C3 C4 119.4(5) . . ?
C5 C4 C3 128.3(5) . . ?
C5 C4 C26 114.4(6) . . ?
C26 C4 C3 116.4(5) . . ?
C4 C5 H5 119.8 . . ?
C6 C5 C4 120.4(6) . . ?
C6 C5 H5 119.8 . . ?
C5 C6 H6 118.3 . . ?
C5 C6 C7 123.3(6) . . ?
C7 C6 H6 118.3 . . ?
C6 C7 H7 120.9 . . ?
C8 C7 C6 118.2(6) . . ?
C8 C7 H7 120.9 . . ?
C7 C8 C9 133.9(6) . . ?
C7 C8 C26 117.8(6) . . ?
C26 C8 C9 106.2(5) . . ?
C10 C9 C8 135.2(6) . . ?
C10 C9 C27 114.8(7) . . ?
C27 C9 C8 105.6(6) . . ?
C9 C10 H10 119.2 . . ?
C9 C10 C11 121.7(7) . . ?
C11 C10 H10 119.2 . . ?
C10 C11 H11 119.1 . . ?
C12 C11 C10 121.8(7) . . ?
C12 C11 H11 119.1 . . ?
C11 C12 C13 134.4(6) . . ?
C11 C12 C28 116.8(6) . . ?
C28 C12 C13 104.1(6) . . ?
C14 C13 C12 132.7(6) . . ?
C14 C13 C32 117.5(6) . . ?
C32 C13 C12 107.3(6) . . ?
C13 C14 H14 120.9 . . ?
C13 C14 C15 118.2(6) . . ?
C15 C14 H14 120.9 . . ?
C14 C15 H15 117.8 . . ?
C16 C15 C14 124.5(7) . . ?
C16 C15 H15 117.8 . . ?
C15 C16 H16 120.0 . . ?
C15 C16 C17 119.9(6) . . ?
C17 C16 H16 120.0 . . ?
C16 C17 C18 129.0(6) . . ?
C16 C17 C32 114.5(6) . . ?
C32 C17 C18 115.1(5) . . ?
C17 C18 C19 129.5(5) . . ?
C31 C18 C17 119.4(5) . . ?
C31 C18 C19 106.7(5) . . ?
C18 C19 C63 124.7(5) . . ?
C20 C19 C18 109.2(5) . . ?
C20 C19 C63 126.0(5) . . ?
C19 C20 C21 108.3(4) . . ?
C19 C20 C53 124.4(5) . . ?
C53 C20 C21 126.7(5) . . ?
C22 C21 C20 134.1(5) . . ?
C22 C21 C31 119.1(5) . . ?
C31 C21 C20 105.1(5) . . ?
C21 C22 C1 134.8(5) . . ?
C21 C22 C23 116.2(5) . . ?
C23 C22 C1 105.7(4) . . ?
C3 C23 C22 109.2(5) . . ?
C24 C23 C3 122.9(5) . . ?
C24 C23 C22 124.5(5) . . ?
C23 C24 C30 118.0(5) . . ?
C25 C24 C23 117.6(5) . . ?
C25 C24 C30 119.1(5) . . ?
C24 C25 C26 121.6(5) . . ?
C24 C25 C27 123.3(6) . . ?
C26 C25 C27 107.1(6) . . ?
C8 C26 C4 124.3(5) . . ?
C25 C26 C4 121.5(6) . . ?
C25 C26 C8 110.8(6) . . ?
C9 C27 C25 109.9(6) . . ?
C28 C27 C9 123.6(7) . . ?
C28 C27 C25 117.8(6) . . ?
C12 C28 C29 110.9(6) . . ?
C27 C28 C12 120.2(6) . . ?
C27 C28 C29 119.6(6) . . ?
C30 C29 C28 123.0(6) . . ?
C32 C29 C28 108.6(5) . . ?
C32 C29 C30 119.4(6) . . ?
C29 C30 C24 117.1(5) . . ?
C31 C30 C24 118.6(5) . . ?
C31 C30 C29 117.6(5) . . ?
C18 C31 C21 110.4(5) . . ?
C18 C31 C30 123.9(5) . . ?
C30 C31 C21 122.6(5) . . ?
C17 C32 C13 123.9(6) . . ?
C29 C32 C13 108.7(6) . . ?
C29 C32 C17 123.9(6) . . ?
C34 C33 C80 122.5(5) . . ?
C38 C33 C80 119.7(5) . . ?
C38 C33 C34 117.8(5) . . ?
C33 C34 H34 119.5 . . ?
C33 C34 C35 121.0(5) . . ?
C35 C34 H34 119.5 . . ?
C34 C35 H35 119.4 . . ?
C34 C35 C36 121.2(5) . . ?
C36 C35 H35 119.4 . . ?
C35 C36 C39 119.9(5) . . ?
C37 C36 C35 117.2(5) . . ?
C37 C36 C39 123.0(5) . . ?
C36 C37 H37 119.8 . . ?
C38 C37 C36 120.5(5) . . ?
C38 C37 H37 119.8 . . ?
C33 C38 C37 122.3(5) . . ?
C33 C38 H38 118.8 . . ?
C37 C38 H38 118.8 . . ?
C36 C39 C42 110.0(5) . . ?
C40 C39 C36 108.9(5) . . ?
C40 C39 C41 108.0(6) . . ?
C40 C39 C42 111.4(7) . . ?
C41 C39 C36 112.6(5) . . ?
C41 C39 C42 105.8(6) . . ?
C39 C40 H40A 109.5 . . ?
C39 C40 H40B 109.5 . . ?
C39 C40 H40C 109.5 . . ?
H40A C40 H40B 109.5 . . ?
H40A C40 H40C 109.5 . . ?
H40B C40 H40C 109.5 . . ?
C39 C41 H41A 109.5 . . ?
C39 C41 H41B 109.5 . . ?
C39 C41 H41C 109.5 . . ?
H41A C41 H41B 109.5 . . ?
H41A C41 H41C 109.5 . . ?
H41B C41 H41C 109.5 . . ?
C39 C42 H42A 109.5 . . ?
C39 C42 H42B 109.5 . . ?
C39 C42 H42C 109.5 . . ?
H42A C42 H42B 109.5 . . ?
H42A C42 H42C 109.5 . . ?
H42B C42 H42C 109.5 . . ?
C44 C43 C1 125.2(5) . . ?
C44 C43 C48 115.3(5) . . ?
C48 C43 C1 119.0(5) . . ?
C43 C44 H44 119.1 . . ?
C45 C44 C43 121.8(5) . . ?
C45 C44 H44 119.1 . . ?
C44 C45 H45 118.7 . . ?
C46 C45 C44 122.5(6) . . ?
C46 C45 H45 118.7 . . ?
C45 C46 C47 115.4(6) . . ?
C45 C46 C49 124.3(6) . . ?
C47 C46 C49 120.3(5) . . ?
C46 C47 H47 118.7 . . ?
C48 C47 C46 122.7(5) . . ?
C48 C47 H47 118.7 . . ?
C43 C48 H48 118.9 . . ?
C47 C48 C43 122.3(6) . . ?
C47 C48 H48 118.9 . . ?
C46 C49 C52 108.9(7) . . ?
C50 C49 C46 111.2(6) . . ?
C50 C49 C51 111.6(8) . . ?
C50 C49 C52 106.0(7) . . ?
C51 C49 C46 111.6(6) . . ?
C51 C49 C52 107.2(7) . . ?
C49 C50 H50A 109.5 . . ?
C49 C50 H50B 109.5 . . ?
C49 C50 H50C 109.5 . . ?
H50A C50 H50B 109.5 . . ?
H50A C50 H50C 109.5 . . ?
H50B C50 H50C 109.5 . . ?
C49 C51 H51A 109.5 . . ?
C49 C51 H51B 109.5 . . ?
C49 C51 H51C 109.5 . . ?
H51A C51 H51B 109.5 . . ?
H51A C51 H51C 109.5 . . ?
H51B C51 H51C 109.5 . . ?
C49 C52 H52A 109.5 . . ?
C49 C52 H52B 109.5 . . ?
C49 C52 H52C 109.5 . . ?
H52A C52 H52B 109.5 . . ?
H52A C52 H52C 109.5 . . ?
H52B C52 H52C 109.5 . . ?
C54 C53 C20 120.5(5) . . ?
C58 C53 C20 122.0(4) . . ?
C58 C53 C54 117.5(5) . . ?
C53 C54 H54 119.6 . . ?
C53 C54 C55 120.8(5) . . ?
C55 C54 H54 119.6 . . ?
C54 C55 H55 119.1 . . ?
C56 C55 C54 121.9(5) . . ?
C56 C55 H55 119.1 . . ?
C55 C56 C57 116.6(5) . . ?
C55 C56 C59 120.9(5) . . ?
C57 C56 C59 122.5(5) . . ?
C56 C57 H57 119.3 . . ?
C56 C57 C58 121.4(6) . . ?
C58 C57 H57 119.3 . . ?
C53 C58 C57 121.9(5) . . ?
C53 C58 H58 119.0 . . ?
C57 C58 H58 119.0 . . ?
C56 C59 C60 108.8(5) . . ?
C56 C59 C62 109.6(5) . . ?
C60 C59 C62 108.7(6) . . ?
C61 C59 C56 113.3(5) . . ?
C61 C59 C60 107.7(6) . . ?
C61 C59 C62 108.5(5) . . ?
C59 C60 H60A 109.5 . . ?
C59 C60 H60B 109.5 . . ?
C59 C60 H60C 109.5 . . ?
H60A C60 H60B 109.5 . . ?
H60A C60 H60C 109.5 . . ?
H60B C60 H60C 109.5 . . ?
C59 C61 H61A 109.5 . . ?
C59 C61 H61B 109.5 . . ?
C59 C61 H61C 109.5 . . ?
H61A C61 H61B 109.5 . . ?
H61A C61 H61C 109.5 . . ?
H61B C61 H61C 109.5 . . ?
C59 C62 H62A 109.5 . . ?
C59 C62 H62B 109.5 . . ?
C59 C62 H62C 109.5 . . ?
H62A C62 H62B 109.5 . . ?
H62A C62 H62C 109.5 . . ?
H62B C62 H62C 109.5 . . ?
C64 C63 C19 121.3(5) . . ?
C64 C63 C68 116.9(5) . . ?
C68 C63 C19 121.7(5) . . ?
C63 C64 H64 119.2 . . ?
C63 C64 C65 121.7(5) . . ?
C65 C64 H64 119.2 . . ?
C64 C65 H65 119.2 . . ?
C66 C65 C64 121.5(5) . . ?
C66 C65 H65 119.2 . . ?
C65 C66 C69 121.0(5) . . ?
C67 C66 C65 117.1(5) . . ?
C67 C66 C69 121.9(5) . . ?
C66 C67 H67 119.4 . . ?
C66 C67 C68 121.3(5) . . ?
C68 C67 H67 119.4 . . ?
C63 C68 C67 121.5(5) . . ?
C63 C68 H68 119.2 . . ?
C67 C68 H68 119.2 . . ?
C66 C69 C2 112.9(11) . . ?
C66 C69 C76 104.9(19) . . ?
C66 C69 C77 109(2) . . ?
C70 C69 C66 111.2(7) . . ?
C70 C69 C71 105.9(8) . . ?
C70 C69 C72 107.5(8) . . ?
C71 C69 C66 113.2(6) . . ?
C71 C69 C72 107.5(8) . . ?
C72 C69 C66 111.2(6) . . ?
C2 C69 C76 91(2) . . ?
C2 C69 C77 126(2) . . ?
C77 C69 C76 110(3) . . ?
C69 C70 H70A 109.5 . . ?
C69 C70 H70B 109.5 . . ?
C69 C70 H70C 109.5 . . ?
H70A C70 H70B 109.5 . . ?
H70A C70 H70C 109.5 . . ?
H70B C70 H70C 109.5 . . ?
C69 C71 H71A 109.5 . . ?
C69 C71 H71B 109.5 . . ?
C69 C71 H71C 109.5 . . ?
H71A C71 H71B 109.5 . . ?
H71A C71 H71C 109.5 . . ?
H71B C71 H71C 109.5 . . ?
C69 C72 H72A 109.5 . . ?
C69 C72 H72B 109.5 . . ?
C69 C72 H72C 109.5 . . ?
H72A C72 H72B 109.5 . . ?
H72A C72 H72C 109.5 . . ?
H72B C72 H72C 109.5 . . ?
C2A C1A C22A 105.5(5) . . ?
C2A C1A C43A 128.5(5) . . ?
C43A C1A C22A 123.9(5) . . ?
C1A C2A C3A 110.2(5) . . ?
C1A C2A C33A 125.3(5) . . ?
C3A C2A C33A 124.5(5) . . ?
C2A C3A C4A 131.8(5) . . ?
C23A C3A C2A 107.5(5) . . ?
C23A C3A C4A 119.0(6) . . ?
C5A C4A C3A 130.1(6) . . ?
C5A C4A C26A 114.1(6) . . ?
C26A C4A C3A 115.0(6) . . ?
C4A C5A H5A 118.8 . . ?
C6A C5A C4A 122.4(7) . . ?
C6A C5A H5A 118.8 . . ?
C5A C6A H6A 119.2 . . ?
C5A C6A C7A 121.5(7) . . ?
C7A C6A H6A 119.2 . . ?
C6A C7A H7A 120.1 . . ?
C8A C7A C6A 119.9(6) . . ?
C8A C7A H7A 120.1 . . ?
C7A C8A C9A 135.0(6) . . ?
C7A C8A C26A 117.1(6) . . ?
C26A C8A C9A 106.1(6) . . ?
C10A C9A C8A 135.7(6) . . ?
C10A C9A C27A 113.1(7) . . ?
C27A C9A C8A 106.1(6) . . ?
C9A C10A H10A 118.3 . . ?
C11A C10A C9A 123.5(7) . . ?
C11A C10A H10A 118.3 . . ?
C10A C11A H11A 119.7 . . ?
C10A C11A C12A 120.7(7) . . ?
C12A C11A H11A 119.7 . . ?
C11A C12A C13A 133.0(7) . . ?
C28A C12A C11A 116.7(7) . . ?
C28A C12A C13A 105.7(6) . . ?
C14A C13A C12A 133.9(6) . . ?
C14A C13A C32A 118.1(7) . . ?
C32A C13A C12A 105.5(6) . . ?
C13A C14A H14A 120.6 . . ?
C13A C14A C15A 118.9(6) . . ?
C15A C14A H14A 120.6 . . ?
C14A C15A H15A 117.5 . . ?
C14A C15A C16A 125.0(7) . . ?
C16A C15A H15A 117.5 . . ?
C15A C16A H16A 120.7 . . ?
C15A C16A C17A 118.7(6) . . ?
C17A C16A H16A 120.7 . . ?
C16A C17A C18A 127.7(6) . . ?
C32A C17A C16A 113.5(5) . . ?
C32A C17A C18A 116.9(6) . . ?
C17A C18A C19A 131.7(5) . . ?
C31A C18A C17A 119.0(6) . . ?
C31A C18A C19A 105.7(5) . . ?
C18A C19A C63A 123.6(5) . . ?
C20A C19A C18A 110.6(5) . . ?
C20A C19A C63A 125.7(5) . . ?
C19A C20A C21A 109.0(5) . . ?
C19A C20A C53A 125.7(5) . . ?
C53A C20A C21A 125.1(5) . . ?
C22A C21A C20A 134.9(5) . . ?
C22A C21A C31A 118.7(5) . . ?
C31A C21A C20A 103.4(5) . . ?
C21A C22A C1A 134.7(6) . . ?
C21A C22A C23A 117.7(5) . . ?
C23A C22A C1A 105.2(5) . . ?
C3A C23A C22A 109.1(5) . . ?
C24A C23A C3A 123.9(6) . . ?
C24A C23A C22A 123.9(6) . . ?
C23A C24A C25A 117.2(5) . . ?
C23A C24A C30A 118.8(6) . . ?
C25A C24A C30A 117.9(5) . . ?
C24A C25A C27A 122.5(6) . . ?
C26A C25A C24A 120.6(5) . . ?
C26A C25A C27A 108.5(6) . . ?
C4A C26A C8A 123.3(6) . . ?
C25A C26A C4A 123.6(6) . . ?
C25A C26A C8A 109.5(6) . . ?
C9A C27A C25A 109.6(6) . . ?
C28A C27A C9A 123.9(6) . . ?
C28A C27A C25A 118.6(6) . . ?
C12A C28A C29A 110.7(6) . . ?
C27A C28A C12A 121.1(6) . . ?
C27A C28A C29A 119.6(5) . . ?
C30A C29A C28A 122.2(6) . . ?
C30A C29A C32A 121.2(6) . . ?
C32A C29A C28A 107.3(5) . . ?
C29A C30A C24A 119.1(6) . . ?
C29A C30A C31A 117.6(6) . . ?
C31A C30A C24A 117.4(5) . . ?
C18A C31A C21A 111.1(5) . . ?
C18A C31A C30A 123.2(5) . . ?
C30A C31A C21A 122.6(5) . . ?
C13A C32A C17A 124.6(6) . . ?
C29A C32A C13A 110.5(6) . . ?
C29A C32A C17A 121.6(5) . . ?
C34A C33A C2A 122.4(5) . . ?
C38A C33A C2A 119.9(5) . . ?
C38A C33A C34A 117.7(5) . . ?
C33A C34A H34A 119.9 . . ?
C35A C34A C33A 120.2(5) . . ?
C35A C34A H34A 119.9 . . ?
C34A C35A H35A 119.1 . . ?
C36A C35A C34A 121.8(6) . . ?
C36A C35A H35A 119.1 . . ?
C35A C36A C37A 117.9(5) . . ?
C35A C36A C39A 119.1(6) . . ?
C37A C36A C39A 123.0(5) . . ?
C36A C37A H37A 120.0 . . ?
C36A C37A C38A 120.1(5) . . ?
C38A C37A H37A 120.0 . . ?
C33A C38A C37A 122.3(6) . . ?
C33A C38A H38A 118.8 . . ?
C37A C38A H38A 118.8 . . ?
C36A C39A C40A 110.0(6) . . ?
C41A C39A C36A 113.1(6) . . ?
C41A C39A C40A 108.2(7) . . ?
C41A C39A C42A 106.8(7) . . ?
C42A C39A C36A 108.9(6) . . ?
C42A C39A C40A 109.7(8) . . ?
C39A C40A H40D 109.5 . . ?
C39A C40A H40E 109.5 . . ?
C39A C40A H40F 109.5 . . ?
H40D C40A H40E 109.5 . . ?
H40D C40A H40F 109.5 . . ?
H40E C40A H40F 109.5 . . ?
C39A C41A H41D 109.5 . . ?
C39A C41A H41E 109.5 . . ?
C39A C41A H41F 109.5 . . ?
H41D C41A H41E 109.5 . . ?
H41D C41A H41F 109.5 . . ?
H41E C41A H41F 109.5 . . ?
C39A C42A H42D 109.5 . . ?
C39A C42A H42E 109.5 . . ?
C39A C42A H42F 109.5 . . ?
H42D C42A H42E 109.5 . . ?
H42D C42A H42F 109.5 . . ?
H42E C42A H42F 109.5 . . ?
C44A C43A C1A 125.4(5) . . ?
C44A C43A C48A 116.2(6) . . ?
C48A C43A C1A 117.9(5) . . ?
C43A C44A H44A 119.4 . . ?
C45A C44A C43A 121.2(6) . . ?
C45A C44A H44A 119.4 . . ?
C44A C45A H45A 118.3 . . ?
C44A C45A C46A 123.4(6) . . ?
C46A C45A H45A 118.3 . . ?
C45A C46A C47A 114.8(6) . . ?
C45A C46A C49A 121.9(6) . . ?
C47A C46A C49A 123.3(6) . . ?
C46A C47A H47A 118.7 . . ?
C48A C47A C46A 122.6(6) . . ?
C48A C47A H47A 118.7 . . ?
C43A C48A H48A 119.3 . . ?
C47A C48A C43A 121.5(5) . . ?
C47A C48A H48A 119.3 . . ?
C46A C49A C50A 112.0(7) . . ?
C51A C49A C46A 108.3(7) . . ?
C51A C49A C50A 108.4(8) . . ?
C51A C49A C52A 107.2(8) . . ?
C52A C49A C46A 113.1(6) . . ?
C52A C49A C50A 107.6(8) . . ?
C49A C50A H50D 109.5 . . ?
C49A C50A H50E 109.5 . . ?
C49A C50A H50F 109.5 . . ?
H50D C50A H50E 109.5 . . ?
H50D C50A H50F 109.5 . . ?
H50E C50A H50F 109.5 . . ?
C49A C51A H51D 109.5 . . ?
C49A C51A H51E 109.5 . . ?
C49A C51A H51F 109.5 . . ?
H51D C51A H51E 109.5 . . ?
H51D C51A H51F 109.5 . . ?
H51E C51A H51F 109.5 . . ?
C49A C52A H52D 109.5 . . ?
C49A C52A H52E 109.5 . . ?
C49A C52A H52F 109.5 . . ?
H52D C52A H52E 109.5 . . ?
H52D C52A H52F 109.5 . . ?
H52E C52A H52F 109.5 . . ?
C54A C53A C20A 119.4(5) . . ?
C58A C53A C20A 123.8(5) . . ?
C58A C53A C54A 116.8(5) . . ?
C53A C54A H54A 119.6 . . ?
C55A C54A C53A 120.8(6) . . ?
C55A C54A H54A 119.6 . . ?
C54A C55A H55A 118.7 . . ?
C56A C55A C54A 122.6(5) . . ?
C56A C55A H55A 118.7 . . ?
C55A C56A C57A 116.7(5) . . ?
C55A C56A C59A 120.5(5) . . ?
C57A C56A C59A 122.8(6) . . ?
C56A C57A H57A 119.5 . . ?
C58A C57A C56A 121.0(6) . . ?
C58A C57A H57A 119.5 . . ?
C53A C58A H58A 118.9 . . ?
C57A C58A C53A 122.1(5) . . ?
C57A C58A H58A 118.9 . . ?
C56A C59A C62A 108.5(5) . . ?
C60A C59A C56A 108.3(6) . . ?
C60A C59A C62A 107.2(6) . . ?
C61A C59A C56A 112.2(6) . . ?
C61A C59A C60A 110.2(6) . . ?
C61A C59A C62A 110.3(7) . . ?
C59A C60A H60D 109.5 . . ?
C59A C60A H60E 109.5 . . ?
C59A C60A H60F 109.5 . . ?
H60D C60A H60E 109.5 . . ?
H60D C60A H60F 109.5 . . ?
H60E C60A H60F 109.5 . . ?
C59A C61A H61D 109.5 . . ?
C59A C61A H61E 109.5 . . ?
C59A C61A H61F 109.5 . . ?
H61D C61A H61E 109.5 . . ?
H61D C61A H61F 109.5 . . ?
H61E C61A H61F 109.5 . . ?
C59A C62A H62D 109.5 . . ?
C59A C62A H62E 109.5 . . ?
C59A C62A H62F 109.5 . . ?
H62D C62A H62E 109.5 . . ?
H62D C62A H62F 109.5 . . ?
H62E C62A H62F 109.5 . . ?
C64A C63A C19A 120.5(5) . . ?
C68A C63A C19A 121.6(5) . . ?
C68A C63A C64A 117.8(6) . . ?
C63A C64A H64A 119.6 . . ?
C65A C64A C63A 120.7(5) . . ?
C65A C64A H64A 119.6 . . ?
C64A C65A H65A 119.3 . . ?
C64A C65A C66A 121.5(5) . . ?
C66A C65A H65A 119.3 . . ?
C65A C66A C69A 119.5(5) . . ?
C67A C66A C65A 117.2(6) . . ?
C67A C66A C69A 123.3(5) . . ?
C66A C67A H67A 119.1 . . ?
C66A C67A C68A 121.9(5) . . ?
C68A C67A H67A 119.1 . . ?
C63A C68A C67A 120.8(5) . . ?
C63A C68A H68A 119.6 . . ?
C67A C68A H68A 119.6 . . ?
C66A C69A C71B 108.1(12) . . ?
C70A C69A C66A 108.0(9) . . ?
C70A C69A C71A 117.9(14) . . ?
C71A C69A C66A 105.1(8) . . ?
C72A C69A C66A 112.1(7) . . ?
C72A C69A C70A 107.2(11) . . ?
C72A C69A C71A 106.7(12) . . ?
C70B C69A C66A 116.3(9) . . ?
C70B C69A C71B 96.8(18) . . ?
C70B C69A C72B 112.6(17) . . ?
C72B C69A C66A 107.1(15) . . ?
C72B C69A C71B 116(2) . . ?
C69A C70A H70D 109.5 . . ?
C69A C70A H70E 109.5 . . ?
C69A C70A H70F 109.5 . . ?
H70D C70A H70E 109.5 . . ?
H70D C70A H70F 109.5 . . ?
H70E C70A H70F 109.5 . . ?
C69A C71A H71D 109.5 . . ?
C69A C71A H71E 109.5 . . ?
C69A C71A H71F 109.5 . . ?
H71D C71A H71E 109.5 . . ?
H71D C71A H71F 109.5 . . ?
H71E C71A H71F 109.5 . . ?
C69A C72A H72D 109.5 . . ?
C69A C72A H72E 109.5 . . ?
C69A C72A H72F 109.5 . . ?
H72D C72A H72E 109.5 . . ?
H72D C72A H72F 109.5 . . ?
H72E C72A H72F 109.5 . . ?
C69A C71B H71G 109.5 . . ?
C69A C71B H71H 109.5 . . ?
C69A C71B H71I 109.5 . . ?
H71G C71B H71H 109.5 . . ?
H71G C71B H71I 109.5 . . ?
H71H C71B H71I 109.5 . . ?
C69A C70B H70G 109.5 . . ?
C69A C70B H70H 109.5 . . ?
C69A C70B H70I 109.5 . . ?
H70G C70B H70H 109.5 . . ?
H70G C70B H70I 109.5 . . ?
H70H C70B H70I 109.5 . . ?
C69A C72B H72G 109.5 . . ?
C69A C72B H72H 109.5 . . ?
C69A C72B H72I 109.5 . . ?
H72G C72B H72H 109.5 . . ?
H72G C72B H72I 109.5 . . ?
H72H C72B H72I 109.5 . . ?
C69 C2 H2A 109.5 . . ?
C69 C2 H2B 109.5 . . ?
C69 C2 H2C 109.5 . . ?
H2A C2 H2B 109.5 . . ?
H2A C2 H2C 109.5 . . ?
H2B C2 H2C 109.5 . . ?
C69 C76 H76A 109.5 . . ?
C69 C76 H76B 109.5 . . ?
C69 C76 H76C 109.5 . . ?
H76A C76 H76B 109.5 . . ?
H76A C76 H76C 109.5 . . ?
H76B C76 H76C 109.5 . . ?
C69 C77 H77A 109.5 . . ?
C69 C77 H77B 109.5 . . ?
C69 C77 H77C 109.5 . . ?
H77A C77 H77B 109.5 . . ?
H77A C77 H77C 109.5 . . ?
H77B C77 H77C 109.5 . . ?

loop_
_geom_bond_atom_site_label_1
_geom_bond_atom_site_label_2
_geom_bond_distance
_geom_bond_site_symmetry_2
_geom_bond_publ_flag
Cl1 C73 1.740(12) . ?
Cl2 C73 1.702(13) . ?
Cl3 C73 1.789(10) . ?
C73 H73 0.9800 . ?
Cl4 C74 1.752(11) . ?
Cl5 C74 1.729(13) . ?
Cl6 C74 1.788(14) . ?
C74 H74 0.9800 . ?
Cl7 C75 1.803(16) . ?
Cl8 C75 1.761(15) . ?
Cl9 C75 1.597(16) . ?
C75 H75 0.9800 . ?
C1 C80 1.370(8) . ?
C1 C22 1.486(7) . ?
C1 C43 1.462(8) . ?
C80 C3 1.471(8) . ?
C80 C33 1.501(8) . ?
C3 C4 1.440(8) . ?
C3 C23 1.409(8) . ?
C4 C5 1.413(9) . ?
C4 C26 1.419(8) . ?
C5 H5 0.9300 . ?
C5 C6 1.373(10) . ?
C6 H6 0.9300 . ?
C6 C7 1.407(10) . ?
C7 H7 0.9300 . ?
C7 C8 1.375(10) . ?
C8 C9 1.517(10) . ?
C8 C26 1.410(9) . ?
C9 C10 1.393(11) . ?
C9 C27 1.415(10) . ?
C10 H10 0.9300 . ?
C10 C11 1.411(11) . ?
C11 H11 0.9300 . ?
C11 C12 1.374(10) . ?
C12 C13 1.520(10) . ?
C12 C28 1.422(9) . ?
C13 C14 1.381(10) . ?
C13 C32 1.434(9) . ?
C14 H14 0.9300 . ?
C14 C15 1.410(11) . ?
C15 H15 0.9300 . ?
C15 C16 1.373(10) . ?
C16 H16 0.9300 . ?
C16 C17 1.421(9) . ?
C17 C18 1.457(8) . ?
C17 C32 1.433(9) . ?
C18 C19 1.472(8) . ?
C18 C31 1.398(8) . ?
C19 C20 1.390(8) . ?
C19 C63 1.478(8) . ?
C20 C21 1.484(8) . ?
C20 C53 1.483(7) . ?
C21 C22 1.407(8) . ?
C21 C31 1.452(7) . ?
C22 C23 1.452(8) . ?
C23 C24 1.396(8) . ?
C24 C25 1.376(9) . ?
C24 C30 1.434(8) . ?
C25 C26 1.409(9) . ?
C25 C27 1.446(9) . ?
C27 C28 1.367(10) . ?
C28 C29 1.422(9) . ?
C29 C30 1.409(8) . ?
C29 C32 1.407(9) . ?
C30 C31 1.405(8) . ?
C33 C34 1.382(8) . ?
C33 C38 1.370(8) . ?
C34 H34 0.9300 . ?
C34 C35 1.391(8) . ?
C35 H35 0.9300 . ?
C35 C36 1.399(7) . ?
C36 C37 1.394(8) . ?
C36 C39 1.536(8) . ?
C37 H37 0.9300 . ?
C37 C38 1.387(8) . ?
C38 H38 0.9300 . ?
C39 C40 1.528(11) . ?
C39 C41 1.534(9) . ?
C39 C42 1.550(10) . ?
C40 H40A 0.9600 . ?
C40 H40B 0.9600 . ?
C40 H40C 0.9600 . ?
C41 H41A 0.9600 . ?
C41 H41B 0.9600 . ?
C41 H41C 0.9600 . ?
C42 H42A 0.9600 . ?
C42 H42B 0.9600 . ?
C42 H42C 0.9600 . ?
C43 C44 1.397(8) . ?
C43 C48 1.401(8) . ?
C44 H44 0.9300 . ?
C44 C45 1.388(9) . ?
C45 H45 0.9300 . ?
C45 C46 1.384(9) . ?
C46 C47 1.397(8) . ?
C46 C49 1.534(10) . ?
C47 H47 0.9300 . ?
C47 C48 1.366(9) . ?
C48 H48 0.9300 . ?
C49 C50 1.498(10) . ?
C49 C51 1.510(12) . ?
C49 C52 1.553(13) . ?
C50 H50A 0.9600 . ?
C50 H50B 0.9600 . ?
C50 H50C 0.9600 . ?
C51 H51A 0.9600 . ?
C51 H51B 0.9600 . ?
C51 H51C 0.9600 . ?
C52 H52A 0.9600 . ?
C52 H52B 0.9600 . ?
C52 H52C 0.9600 . ?
C53 C54 1.386(7) . ?
C53 C58 1.367(8) . ?
C54 H54 0.9300 . ?
C54 C55 1.400(8) . ?
C55 H55 0.9300 . ?
C55 C56 1.382(9) . ?
C56 C57 1.390(8) . ?
C56 C59 1.535(8) . ?
C57 H57 0.9300 . ?
C57 C58 1.393(9) . ?
C58 H58 0.9300 . ?
C59 C60 1.535(10) . ?
C59 C61 1.499(10) . ?
C59 C62 1.539(9) . ?
C60 H60A 0.9600 . ?
C60 H60B 0.9600 . ?
C60 H60C 0.9600 . ?
C61 H61A 0.9600 . ?
C61 H61B 0.9600 . ?
C61 H61C 0.9600 . ?
C62 H62A 0.9600 . ?
C62 H62B 0.9600 . ?
C62 H62C 0.9600 . ?
C63 C64 1.383(8) . ?
C63 C68 1.384(8) . ?
C64 H64 0.9300 . ?
C64 C65 1.386(9) . ?
C65 H65 0.9300 . ?
C65 C66 1.385(8) . ?
C66 C67 1.382(8) . ?
C66 C69 1.530(8) . ?
C67 H67 0.9300 . ?
C67 C68 1.395(9) . ?
C68 H68 0.9300 . ?
C69 C70 1.473(13) . ?
C69 C71 1.512(11) . ?
C69 C72 1.528(12) . ?
C69 C2 1.531(10) . ?
C69 C76 1.542(10) . ?
C69 C77 1.536(10) . ?
C70 H70A 0.9600 . ?
C70 H70B 0.9600 . ?
C70 H70C 0.9600 . ?
C71 H71A 0.9600 . ?
C71 H71B 0.9600 . ?
C71 H71C 0.9600 . ?
C72 H72A 0.9600 . ?
C72 H72B 0.9600 . ?
C72 H72C 0.9600 . ?
C1A C2A 1.408(9) . ?
C1A C22A 1.509(7) . ?
C1A C43A 1.461(8) . ?
C2A C3A 1.438(9) . ?
C2A C33A 1.479(8) . ?
C3A C4A 1.459(9) . ?
C3A C23A 1.403(9) . ?
C4A C5A 1.390(9) . ?
C4A C26A 1.434(9) . ?
C5A H5A 0.9300 . ?
C5A C6A 1.381(10) . ?
C6A H6A 0.9300 . ?
C6A C7A 1.419(11) . ?
C7A H7A 0.9300 . ?
C7A C8A 1.353(10) . ?
C8A C9A 1.502(10) . ?
C8A C26A 1.455(9) . ?
C9A C10A 1.399(10) . ?
C9A C27A 1.414(10) . ?
C10A H10A 0.9300 . ?
C10A C11A 1.380(12) . ?
C11A H11A 0.9300 . ?
C11A C12A 1.403(11) . ?
C12A C13A 1.528(12) . ?
C12A C28A 1.384(9) . ?
C13A C14A 1.367(11) . ?
C13A C32A 1.410(9) . ?
C14A H14A 0.9300 . ?
C14A C15A 1.379(11) . ?
C15A H15A 0.9300 . ?
C15A C16A 1.390(9) . ?
C16A H16A 0.9300 . ?
C16A C17A 1.450(9) . ?
C17A C18A 1.453(8) . ?
C17A C32A 1.442(9) . ?
C18A C19A 1.460(8) . ?
C18A C31A 1.397(9) . ?
C19A C20A 1.365(8) . ?
C19A C63A 1.499(8) . ?
C20A C21A 1.490(8) . ?
C20A C53A 1.472(8) . ?
C21A C22A 1.379(8) . ?
C21A C31A 1.470(8) . ?
C22A C23A 1.445(8) . ?
C23A C24A 1.398(8) . ?
C24A C25A 1.399(9) . ?
C24A C30A 1.432(9) . ?
C25A C26A 1.384(9) . ?
C25A C27A 1.450(9) . ?
C27A C28A 1.364(10) . ?
C28A C29A 1.433(9) . ?
C29A C30A 1.394(8) . ?
C29A C32A 1.399(10) . ?
C30A C31A 1.425(9) . ?
C33A C34A 1.395(9) . ?
C33A C38A 1.376(8) . ?
C34A H34A 0.9300 . ?
C34A C35A 1.391(8) . ?
C35A H35A 0.9300 . ?
C35A C36A 1.386(9) . ?
C36A C37A 1.389(9) . ?
C36A C39A 1.545(9) . ?
C37A H37A 0.9300 . ?
C37A C38A 1.393(9) . ?
C38A H38A 0.9300 . ?
C39A C40A 1.547(13) . ?
C39A C41A 1.515(10) . ?
C39A C42A 1.531(11) . ?
C40A H40D 0.9600 . ?
C40A H40E 0.9600 . ?
C40A H40F 0.9600 . ?
C41A H41D 0.9600 . ?
C41A H41E 0.9600 . ?
C41A H41F 0.9600 . ?
C42A H42D 0.9600 . ?
C42A H42E 0.9600 . ?
C42A H42F 0.9600 . ?
C43A C44A 1.384(9) . ?
C43A C48A 1.399(8) . ?
C44A H44A 0.9300 . ?
C44A C45A 1.383(10) . ?
C45A H45A 0.9300 . ?
C45A C46A 1.386(10) . ?
C46A C47A 1.390(9) . ?
C46A C49A 1.534(9) . ?
C47A H47A 0.9300 . ?
C47A C48A 1.385(9) . ?
C48A H48A 0.9300 . ?
C49A C50A 1.537(13) . ?
C49A C51A 1.525(14) . ?
C49A C52A 1.530(12) . ?
C50A H50D 0.9600 . ?
C50A H50E 0.9600 . ?
C50A H50F 0.9600 . ?
C51A H51D 0.9600 . ?
C51A H51E 0.9600 . ?
C51A H51F 0.9600 . ?
C52A H52D 0.9600 . ?
C52A H52E 0.9600 . ?
C52A H52F 0.9600 . ?
C53A C54A 1.402(8) . ?
C53A C58A 1.385(9) . ?
C54A H54A 0.9300 . ?
C54A C55A 1.380(9) . ?
C55A H55A 0.9300 . ?
C55A C56A 1.368(9) . ?
C56A C57A 1.412(8) . ?
C56A C59A 1.549(9) . ?
C57A H57A 0.9300 . ?
C57A C58A 1.372(9) . ?
C58A H58A 0.9300 . ?
C59A C60A 1.531(11) . ?
C59A C61A 1.518(10) . ?
C59A C62A 1.552(10) . ?
C60A H60D 0.9600 . ?
C60A H60E 0.9600 . ?
C60A H60F 0.9600 . ?
C61A H61D 0.9600 . ?
C61A H61E 0.9600 . ?
C61A H61F 0.9600 . ?
C62A H62D 0.9600 . ?
C62A H62E 0.9600 . ?
C62A H62F 0.9600 . ?
C63A C64A 1.394(8) . ?
C63A C68A 1.380(8) . ?
C64A H64A 0.9300 . ?
C64A C65A 1.385(9) . ?
C65A H65A 0.9300 . ?
C65A C66A 1.389(8) . ?
C66A C67A 1.378(8) . ?
C66A C69A 1.543(9) . ?
C67A H67A 0.9300 . ?
C67A C68A 1.390(9) . ?
C68A H68A 0.9300 . ?
C69A C70A 1.532(9) . ?
C69A C71A 1.538(9) . ?
C69A C72A 1.520(8) . ?
C69A C71B 1.547(10) . ?
C69A C70B 1.533(10) . ?
C69A C72B 1.539(10) . ?
C70A H70D 0.9600 . ?
C70A H70E 0.9600 . ?
C70A H70F 0.9600 . ?
C71A H71D 0.9600 . ?
C71A H71E 0.9600 . ?
C71A H71F 0.9600 . ?
C72A H72D 0.9600 . ?
C72A H72E 0.9600 . ?
C72A H72F 0.9600 . ?
C71B H71G 0.9600 . ?
C71B H71H 0.9600 . ?
C71B H71I 0.9600 . ?
C70B H70G 0.9600 . ?
C70B H70H 0.9600 . ?
C70B H70I 0.9600 . ?
C72B H72G 0.9600 . ?
C72B H72H 0.9600 . ?
C72B H72I 0.9600 . ?
C2 H2A 0.9600 . ?
C2 H2B 0.9600 . ?
C2 H2C 0.9600 . ?
C76 H76A 0.9600 . ?
C76 H76B 0.9600 . ?
C76 H76C 0.9600 . ?
C77 H77A 0.9600 . ?
C77 H77B 0.9600 . ?
C77 H77C 0.9600 . ?

loop_
_geom_torsion_atom_site_label_1
_geom_torsion_atom_site_label_2
_geom_torsion_atom_site_label_3
_geom_torsion_atom_site_label_4
_geom_torsion
_geom_torsion_site_symmetry_1
_geom_torsion_site_symmetry_2
_geom_torsion_site_symmetry_3
_geom_torsion_site_symmetry_4
_geom_torsion_publ_flag
C1 C80 C3 C4 -162.7(6) . . . . ?
C1 C80 C3 C23 2.3(6) . . . . ?
C1 C80 C33 C34 -114.2(7) . . . . ?
C1 C80 C33 C38 67.9(8) . . . . ?
C1 C22 C23 C3 15.4(6) . . . . ?
C1 C22 C23 C24 174.9(5) . . . . ?
C1 C43 C44 C45 170.7(6) . . . . ?
C1 C43 C48 C47 -172.3(5) . . . . ?
C80 C1 C22 C21 144.3(6) . . . . ?
C80 C1 C22 C23 -13.5(5) . . . . ?
C80 C1 C43 C44 -27.0(9) . . . . ?
C80 C1 C43 C48 144.5(6) . . . . ?
C80 C3 C4 C5 -1.3(11) . . . . ?
C80 C3 C4 C26 167.1(6) . . . . ?
C80 C3 C23 C22 -11.1(6) . . . . ?
C80 C3 C23 C24 -171.0(5) . . . . ?
C80 C33 C34 C35 -179.8(6) . . . . ?
C80 C33 C38 C37 -179.6(6) . . . . ?
C3 C80 C33 C34 69.5(8) . . . . ?
C3 C80 C33 C38 -108.4(7) . . . . ?
C3 C4 C5 C6 163.0(6) . . . . ?
C3 C4 C26 C8 -155.8(6) . . . . ?
C3 C4 C26 C25 1.5(8) . . . . ?
C3 C23 C24 C25 -2.6(8) . . . . ?
C3 C23 C24 C30 151.4(5) . . . . ?
C4 C3 C23 C22 156.6(5) . . . . ?
C4 C3 C23 C24 -3.3(8) . . . . ?
C4 C5 C6 C7 -4.7(11) . . . . ?
C5 C4 C26 C8 14.2(8) . . . . ?
C5 C4 C26 C25 171.5(6) . . . . ?
C5 C6 C7 C8 7.3(11) . . . . ?
C6 C7 C8 C9 -159.9(7) . . . . ?
C6 C7 C8 C26 0.9(9) . . . . ?
C7 C8 C9 C10 14.9(13) . . . . ?
C7 C8 C9 C27 168.9(7) . . . . ?
C7 C8 C26 C4 -12.1(9) . . . . ?
C7 C8 C26 C25 -171.5(6) . . . . ?
C8 C9 C10 C11 142.8(8) . . . . ?
C8 C9 C27 C25 -5.0(7) . . . . ?
C8 C9 C27 C28 -151.7(6) . . . . ?
C9 C8 C26 C4 153.6(6) . . . . ?
C9 C8 C26 C25 -5.8(7) . . . . ?
C9 C10 C11 C12 2.2(10) . . . . ?
C9 C27 C28 C12 0.2(9) . . . . ?
C9 C27 C28 C29 144.1(6) . . . . ?
C10 C9 C27 C25 155.1(6) . . . . ?
C10 C9 C27 C28 8.4(8) . . . . ?
C10 C11 C12 C13 -144.6(7) . . . . ?
C10 C11 C12 C28 6.8(9) . . . . ?
C11 C12 C13 C14 -13.6(12) . . . . ?
C11 C12 C13 C32 147.6(7) . . . . ?
C11 C12 C28 C27 -7.9(8) . . . . ?
C11 C12 C28 C29 -154.6(5) . . . . ?
C12 C13 C14 C15 159.5(6) . . . . ?
C12 C13 C32 C17 -153.9(5) . . . . ?
C12 C13 C32 C29 5.6(6) . . . . ?
C12 C28 C29 C30 145.4(5) . . . . ?
C12 C28 C29 C32 -1.4(6) . . . . ?
C13 C12 C28 C27 151.4(5) . . . . ?
C13 C12 C28 C29 4.7(6) . . . . ?
C13 C14 C15 C16 -5.0(9) . . . . ?
C14 C13 C32 C17 10.5(8) . . . . ?
C14 C13 C32 C29 170.1(5) . . . . ?
C14 C15 C16 C17 0.1(9) . . . . ?
C15 C16 C17 C18 -156.3(6) . . . . ?
C15 C16 C17 C32 9.3(7) . . . . ?
C16 C17 C18 C19 8.9(9) . . . . ?
C16 C17 C18 C31 161.7(5) . . . . ?
C16 C17 C32 C13 -14.9(8) . . . . ?
C16 C17 C32 C29 -171.5(5) . . . . ?
C17 C18 C19 C20 152.7(5) . . . . ?
C17 C18 C19 C63 -23.6(8) . . . . ?
C17 C18 C31 C21 -153.7(5) . . . . ?
C17 C18 C31 C30 7.0(7) . . . . ?
C18 C17 C32 C13 152.8(5) . . . . ?
C18 C17 C32 C29 -3.8(8) . . . . ?
C18 C19 C20 C21 -0.1(6) . . . . ?
C18 C19 C20 C53 -171.9(5) . . . . ?
C18 C19 C63 C64 119.2(6) . . . . ?
C18 C19 C63 C68 -58.0(8) . . . . ?
C19 C18 C31 C21 4.7(6) . . . . ?
C19 C18 C31 C30 165.4(5) . . . . ?
C19 C20 C21 C22 -161.3(6) . . . . ?
C19 C20 C21 C31 2.9(6) . . . . ?
C19 C20 C53 C54 110.4(6) . . . . ?
C19 C20 C53 C58 -70.3(8) . . . . ?
C19 C63 C64 C65 -177.6(6) . . . . ?
C19 C63 C68 C67 177.3(6) . . . . ?
C20 C19 C63 C64 -56.4(8) . . . . ?
C20 C19 C63 C68 126.3(6) . . . . ?
C20 C21 C22 C1 -3.4(10) . . . . ?
C20 C21 C22 C23 152.8(6) . . . . ?
C20 C21 C31 C18 -4.7(6) . . . . ?
C20 C21 C31 C30 -165.7(5) . . . . ?
C20 C53 C54 C55 179.3(5) . . . . ?
C20 C53 C58 C57 -178.6(6) . . . . ?
C21 C20 C53 C54 -59.8(8) . . . . ?
C21 C20 C53 C58 119.5(6) . . . . ?
C21 C22 C23 C3 -147.2(5) . . . . ?
C21 C22 C23 C24 12.2(7) . . . . ?
C22 C1 C80 C3 7.1(6) . . . . ?
C22 C1 C80 C33 -169.5(5) . . . . ?
C22 C1 C43 C44 171.9(5) . . . . ?
C22 C1 C43 C48 -16.6(8) . . . . ?
C22 C21 C31 C18 162.4(5) . . . . ?
C22 C21 C31 C30 1.3(8) . . . . ?
C22 C23 C24 C25 -159.3(5) . . . . ?
C22 C23 C24 C30 -5.4(8) . . . . ?
C23 C3 C4 C5 -164.7(6) . . . . ?
C23 C3 C4 C26 3.7(7) . . . . ?
C23 C24 C25 C26 8.0(8) . . . . ?
C23 C24 C25 C27 152.7(5) . . . . ?
C23 C24 C30 C29 -154.4(5) . . . . ?
C23 C24 C30 C31 -3.7(7) . . . . ?
C24 C25 C26 C4 -7.6(9) . . . . ?
C24 C25 C26 C8 152.5(6) . . . . ?
C24 C25 C27 C9 -147.4(6) . . . . ?
C24 C25 C27 C28 1.4(8) . . . . ?
C24 C30 C31 C18 -152.7(5) . . . . ?
C24 C30 C31 C21 5.8(8) . . . . ?
C25 C24 C30 C29 -0.8(7) . . . . ?
C25 C24 C30 C31 149.8(5) . . . . ?
C25 C27 C28 C12 -144.1(6) . . . . ?
C25 C27 C28 C29 -0.2(8) . . . . ?
C26 C4 C5 C6 -5.6(9) . . . . ?
C26 C8 C9 C10 -147.5(7) . . . . ?
C26 C8 C9 C27 6.5(6) . . . . ?
C26 C25 C27 C9 1.7(7) . . . . ?
C26 C25 C27 C28 150.5(5) . . . . ?
C27 C9 C10 C11 -9.5(9) . . . . ?
C27 C25 C26 C4 -157.3(5) . . . . ?
C27 C25 C26 C8 2.8(7) . . . . ?
C27 C28 C29 C30 -1.6(8) . . . . ?
C27 C28 C29 C32 -148.4(5) . . . . ?
C28 C12 C13 C14 -167.4(6) . . . . ?
C28 C12 C13 C32 -6.3(6) . . . . ?
C28 C29 C30 C24 2.1(7) . . . . ?
C28 C29 C30 C31 -148.8(5) . . . . ?
C28 C29 C32 C13 -2.8(6) . . . . ?
C28 C29 C32 C17 156.8(5) . . . . ?
C29 C30 C31 C18 -2.2(7) . . . . ?
C29 C30 C31 C21 156.2(5) . . . . ?
C30 C24 C25 C26 -145.7(5) . . . . ?
C30 C24 C25 C27 -0.9(8) . . . . ?
C30 C29 C32 C13 -151.0(5) . . . . ?
C30 C29 C32 C17 8.6(8) . . . . ?
C31 C18 C19 C20 -2.8(6) . . . . ?
C31 C18 C19 C63 -179.1(5) . . . . ?
C31 C21 C22 C1 -165.9(5) . . . . ?
C31 C21 C22 C23 -9.7(7) . . . . ?
C32 C13 C14 C15 -0.2(8) . . . . ?
C32 C17 C18 C19 -156.7(5) . . . . ?
C32 C17 C18 C31 -3.9(7) . . . . ?
C32 C29 C30 C24 145.5(5) . . . . ?
C32 C29 C30 C31 -5.4(7) . . . . ?
C33 C80 C3 C4 14.0(9) . . . . ?
C33 C80 C3 C23 179.1(5) . . . . ?
C33 C34 C35 C36 -0.4(10) . . . . ?
C34 C33 C38 C37 2.4(10) . . . . ?
C34 C35 C36 C37 2.3(9) . . . . ?
C34 C35 C36 C39 -177.7(6) . . . . ?
C35 C36 C37 C38 -1.8(9) . . . . ?
C35 C36 C39 C40 65.4(8) . . . . ?
C35 C36 C39 C41 -174.8(6) . . . . ?
C35 C36 C39 C42 -57.1(8) . . . . ?
C36 C37 C38 C33 -0.6(10) . . . . ?
C37 C36 C39 C40 -114.6(7) . . . . ?
C37 C36 C39 C41 5.2(9) . . . . ?
C37 C36 C39 C42 123.0(7) . . . . ?
C38 C33 C34 C35 -1.9(9) . . . . ?
C39 C36 C37 C38 178.2(6) . . . . ?
C43 C1 C80 C3 -156.5(5) . . . . ?
C43 C1 C80 C33 26.9(9) . . . . ?
C43 C1 C22 C21 -51.0(8) . . . . ?
C43 C1 C22 C23 151.2(5) . . . . ?
C43 C44 C45 C46 0.0(9) . . . . ?
C44 C43 C48 C47 0.1(8) . . . . ?
C44 C45 C46 C47 2.0(9) . . . . ?
C44 C45 C46 C49 -176.5(6) . . . . ?
C45 C46 C47 C48 -3.1(9) . . . . ?
C45 C46 C49 C50 119.0(7) . . . . ?
C45 C46 C49 C51 -6.3(10) . . . . ?
C45 C46 C49 C52 -124.5(7) . . . . ?
C46 C47 C48 C43 2.1(9) . . . . ?
C47 C46 C49 C50 -59.4(9) . . . . ?
C47 C46 C49 C51 175.3(7) . . . . ?
C47 C46 C49 C52 57.1(8) . . . . ?
C48 C43 C44 C45 -1.1(8) . . . . ?
C49 C46 C47 C48 175.5(6) . . . . ?
C53 C20 C21 C22 10.1(9) . . . . ?
C53 C20 C21 C31 174.4(5) . . . . ?
C53 C54 C55 C56 -0.8(9) . . . . ?
C54 C53 C58 C57 0.7(9) . . . . ?
C54 C55 C56 C57 0.9(9) . . . . ?
C54 C55 C56 C59 -178.7(6) . . . . ?
C55 C56 C57 C58 -0.3(9) . . . . ?
C55 C56 C59 C60 60.3(8) . . . . ?
C55 C56 C59 C61 -179.9(6) . . . . ?
C55 C56 C59 C62 -58.5(8) . . . . ?
C56 C57 C58 C53 -0.6(10) . . . . ?
C57 C56 C59 C60 -119.3(7) . . . . ?
C57 C56 C59 C61 0.4(8) . . . . ?
C57 C56 C59 C62 121.9(7) . . . . ?
C58 C53 C54 C55 0.0(9) . . . . ?
C59 C56 C57 C58 179.4(6) . . . . ?
C63 C19 C20 C21 176.1(5) . . . . ?
C63 C19 C20 C53 4.4(8) . . . . ?
C63 C64 C65 C66 1.1(11) . . . . ?
C64 C63 C68 C67 -0.1(9) . . . . ?
C64 C65 C66 C67 -1.6(10) . . . . ?
C64 C65 C66 C69 178.8(6) . . . . ?
C65 C66 C67 C68 1.2(10) . . . . ?
C65 C66 C69 C70 108.3(9) . . . . ?
C65 C66 C69 C71 -10.7(10) . . . . ?
C65 C66 C69 C72 -131.9(8) . . . . ?
C65 C66 C69 C2 177.8(15) . . . . ?
C65 C66 C69 C76 -85(2) . . . . ?
C65 C66 C69 C77 33(3) . . . . ?
C66 C67 C68 C63 -0.5(10) . . . . ?
C67 C66 C69 C70 -71.3(9) . . . . ?
C67 C66 C69 C71 169.7(8) . . . . ?
C67 C66 C69 C72 48.5(10) . . . . ?
C67 C66 C69 C2 -1.9(16) . . . . ?
C67 C66 C69 C76 95(2) . . . . ?
C67 C66 C69 C77 -147(3) . . . . ?
C68 C63 C64 C65 -0.2(10) . . . . ?
C69 C66 C67 C68 -179.1(6) . . . . ?
C1A C2A C3A C4A -162.9(6) . . . . ?
C1A C2A C3A C23A 1.2(7) . . . . ?
C1A C2A C33A C34A -113.5(7) . . . . ?
C1A C2A C33A C38A 68.3(8) . . . . ?
C1A C22A C23A C3A 15.8(6) . . . . ?
C1A C22A C23A C24A 176.6(5) . . . . ?
C1A C43A C44A C45A 168.9(6) . . . . ?
C1A C43A C48A C47A -168.2(6) . . . . ?
C2A C1A C22A C21A 146.6(6) . . . . ?
C2A C1A C22A C23A -14.5(5) . . . . ?
C2A C1A C43A C44A -27.2(10) . . . . ?
C2A C1A C43A C48A 145.1(6) . . . . ?
C2A C3A C4A C5A -0.6(12) . . . . ?
C2A C3A C4A C26A 168.2(6) . . . . ?
C2A C3A C23A C22A -10.9(6) . . . . ?
C2A C3A C23A C24A -171.8(5) . . . . ?
C2A C33A C34A C35A -179.8(6) . . . . ?
C2A C33A C38A C37A 179.8(6) . . . . ?
C3A C2A C33A C34A 66.4(8) . . . . ?
C3A C2A C33A C38A -111.8(7) . . . . ?
C3A C4A C5A C6A 162.4(7) . . . . ?
C3A C4A C26A C8A -156.0(6) . . . . ?
C3A C4A C26A C25A 0.5(9) . . . . ?
C3A C23A C24A C25A -1.4(9) . . . . ?
C3A C23A C24A C30A 150.7(6) . . . . ?
C4A C3A C23A C22A 155.6(5) . . . . ?
C4A C3A C23A C24A -5.2(9) . . . . ?
C4A C5A C6A C7A -4.0(12) . . . . ?
C5A C4A C26A C8A 14.6(9) . . . . ?
C5A C4A C26A C25A 171.0(6) . . . . ?
C5A C6A C7A C8A 7.1(12) . . . . ?
C6A C7A C8A C9A -161.4(8) . . . . ?
C6A C7A C8A C26A 0.7(11) . . . . ?
C7A C8A C9A C10A 15.8(14) . . . . ?
C7A C8A C9A C27A 167.4(8) . . . . ?
C7A C8A C26A C4A -12.0(10) . . . . ?
C7A C8A C26A C25A -171.3(6) . . . . ?
C8A C9A C10A C11A 141.7(8) . . . . ?
C8A C9A C27A C25A -2.2(7) . . . . ?
C8A C9A C27A C28A -150.7(6) . . . . ?
C9A C8A C26A C4A 154.9(6) . . . . ?
C9A C8A C26A C25A -4.4(7) . . . . ?
C9A C10A C11A C12A 0.7(11) . . . . ?
C9A C27A C28A C12A 0.2(9) . . . . ?
C9A C27A C28A C29A 144.9(6) . . . . ?
C10A C9A C27A C25A 156.6(6) . . . . ?
C10A C9A C27A C28A 8.1(9) . . . . ?
C10A C11A C12A C13A -143.9(7) . . . . ?
C10A C11A C12A C28A 8.0(10) . . . . ?
C11A C12A C13A C14A -11.9(12) . . . . ?
C11A C12A C13A C32A 149.1(7) . . . . ?
C11A C12A C28A C27A -8.5(9) . . . . ?
C11A C12A C28A C29A -156.0(6) . . . . ?
C12A C13A C14A C15A 158.4(6) . . . . ?
C12A C13A C32A C17A -154.4(5) . . . . ?
C12A C13A C32A C29A 5.2(6) . . . . ?
C12A C28A C29A C30A 146.9(6) . . . . ?
C12A C28A C29A C32A 0.0(6) . . . . ?
C13A C12A C28A C27A 150.6(6) . . . . ?
C13A C12A C28A C29A 3.1(6) . . . . ?
C13A C14A C15A C16A -5.4(9) . . . . ?
C14A C13A C32A C17A 10.2(9) . . . . ?
C14A C13A C32A C29A 169.8(5) . . . . ?
C14A C15A C16A C17A 2.4(9) . . . . ?
C15A C16A C17A C18A -157.6(5) . . . . ?
C15A C16A C17A C32A 6.1(7) . . . . ?
C16A C17A C18A C19A 5.7(9) . . . . ?
C16A C17A C18A C31A 160.9(5) . . . . ?
C16A C17A C32A C13A -12.6(8) . . . . ?
C16A C17A C32A C29A -170.1(5) . . . . ?
C17A C18A C19A C20A 153.1(6) . . . . ?
C17A C18A C19A C63A -21.5(9) . . . . ?
C17A C18A C31A C21A -155.7(4) . . . . ?
C17A C18A C31A C30A 4.4(7) . . . . ?
C18A C17A C32A C13A 153.0(5) . . . . ?
C18A C17A C32A C29A -4.5(7) . . . . ?
C18A C19A C20A C21A 1.9(6) . . . . ?
C18A C19A C20A C53A -173.6(5) . . . . ?
C18A C19A C63A C64A 121.0(6) . . . . ?
C18A C19A C63A C68A -57.7(8) . . . . ?
C19A C18A C31A C21A 5.3(6) . . . . ?
C19A C18A C31A C30A 165.5(5) . . . . ?
C19A C20A C21A C22A -157.9(6) . . . . ?
C19A C20A C21A C31A 1.2(5) . . . . ?
C19A C20A C53A C54A 108.1(7) . . . . ?
C19A C20A C53A C58A -70.5(8) . . . . ?
C19A C63A C64A C65A -177.0(6) . . . . ?
C19A C63A C68A C67A 177.4(6) . . . . ?
C20A C19A C63A C64A -52.9(8) . . . . ?
C20A C19A C63A C68A 128.4(6) . . . . ?
C20A C21A C22A C1A -9.6(10) . . . . ?
C20A C21A C22A C23A 149.7(6) . . . . ?
C20A C21A C31A C18A -4.2(5) . . . . ?
C20A C21A C31A C30A -164.4(5) . . . . ?
C20A C53A C54A C55A -179.2(6) . . . . ?
C20A C53A C58A C57A 179.6(6) . . . . ?
C21A C20A C53A C54A -66.8(7) . . . . ?
C21A C20A C53A C58A 114.6(7) . . . . ?
C21A C22A C23A C3A -149.2(5) . . . . ?
C21A C22A C23A C24A 11.7(7) . . . . ?
C22A C1A C2A C3A 8.4(6) . . . . ?
C22A C1A C2A C33A -171.7(5) . . . . ?
C22A C1A C43A C44A 171.9(6) . . . . ?
C22A C1A C43A C48A -15.9(9) . . . . ?
C22A C21A C31A C18A 159.1(5) . . . . ?
C22A C21A C31A C30A -1.2(7) . . . . ?
C22A C23A C24A C25A -159.4(5) . . . . ?
C22A C23A C24A C30A -7.4(8) . . . . ?
C23A C3A C4A C5A -163.2(7) . . . . ?
C23A C3A C4A C26A 5.5(8) . . . . ?
C23A C24A C25A C26A 7.5(9) . . . . ?
C23A C24A C25A C27A 152.0(6) . . . . ?
C23A C24A C30A C29A -153.6(5) . . . . ?
C23A C24A C30A C31A -1.3(7) . . . . ?
C24A C25A C26A C4A -7.2(10) . . . . ?
C24A C25A C26A C8A 152.1(6) . . . . ?
C24A C25A C27A C9A -148.8(6) . . . . ?
C24A C25A C27A C28A 1.6(9) . . . . ?
C24A C30A C31A C18A -152.4(5) . . . . ?
C24A C30A C31A C21A 5.5(7) . . . . ?
C25A C24A C30A C29A -1.8(8) . . . . ?
C25A C24A C30A C31A 150.6(5) . . . . ?
C25A C27A C28A C12A -145.7(6) . . . . ?
C25A C27A C28A C29A -0.9(9) . . . . ?
C26A C4A C5A C6A -6.4(10) . . . . ?
C26A C8A C9A C10A -147.6(7) . . . . ?
C26A C8A C9A C27A 4.0(7) . . . . ?
C26A C25A C27A C9A -0.5(7) . . . . ?
C26A C25A C27A C28A 149.9(6) . . . . ?
C27A C9A C10A C11A -8.5(9) . . . . ?
C27A C25A C26A C4A -156.1(6) . . . . ?
C27A C25A C26A C8A 3.1(7) . . . . ?
C27A C28A C29A C30A -1.1(8) . . . . ?
C27A C28A C29A C32A -148.0(5) . . . . ?
C28A C12A C13A C14A -166.0(7) . . . . ?
C28A C12A C13A C32A -5.0(6) . . . . ?
C28A C29A C30A C24A 2.5(8) . . . . ?
C28A C29A C30A C31A -149.8(5) . . . . ?
C28A C29A C32A C13A -3.5(6) . . . . ?
C28A C29A C32A C17A 156.9(5) . . . . ?
C29A C30A C31A C18A 0.4(7) . . . . ?
C29A C30A C31A C21A 158.3(5) . . . . ?
C30A C24A C25A C26A -144.8(6) . . . . ?
C30A C24A C25A C27A -0.3(8) . . . . ?
C30A C29A C32A C13A -150.8(5) . . . . ?
C30A C29A C32A C17A 9.6(8) . . . . ?
C31A C18A C19A C20A -4.5(6) . . . . ?
C31A C18A C19A C63A -179.2(5) . . . . ?
C31A C21A C22A C1A -166.3(5) . . . . ?
C31A C21A C22A C23A -7.0(7) . . . . ?
C32A C13A C14A C15A -0.8(9) . . . . ?
C32A C17A C18A C19A -157.6(5) . . . . ?
C32A C17A C18A C31A -2.3(7) . . . . ?
C32A C29A C30A C24A 145.0(5) . . . . ?
C32A C29A C30A C31A -7.3(7) . . . . ?
C33A C2A C3A C4A 17.2(10) . . . . ?
C33A C2A C3A C23A -178.7(5) . . . . ?
C33A C34A C35A C36A 0.3(10) . . . . ?
C34A C33A C38A C37A 1.5(10) . . . . ?
C34A C35A C36A C37A 1.0(10) . . . . ?
C34A C35A C36A C39A -177.7(6) . . . . ?
C35A C36A C37A C38A -1.0(10) . . . . ?
C35A C36A C39A C40A 62.3(9) . . . . ?
C35A C36A C39A C41A -176.6(7) . . . . ?
C35A C36A C39A C42A -58.0(9) . . . . ?
C36A C37A C38A C33A -0.2(11) . . . . ?
C37A C36A C39A C40A -116.4(8) . . . . ?
C37A C36A C39A C41A 4.7(10) . . . . ?
C37A C36A C39A C42A 123.3(8) . . . . ?
C38A C33A C34A C35A -1.5(9) . . . . ?
C39A C36A C37A C38A 177.7(6) . . . . ?
C43A C1A C2A C3A -155.3(6) . . . . ?
C43A C1A C2A C33A 24.6(9) . . . . ?
C43A C1A C22A C21A -48.7(9) . . . . ?
C43A C1A C22A C23A 150.1(5) . . . . ?
C43A C44A C45A C46A -2.1(11) . . . . ?
C44A C43A C48A C47A 4.8(10) . . . . ?
C44A C45A C46A C47A 6.2(10) . . . . ?
C44A C45A C46A C49A -175.0(7) . . . . ?
C45A C46A C47A C48A -4.8(10) . . . . ?
C45A C46A C49A C50A 176.1(8) . . . . ?
C45A C46A C49A C51A 56.5(9) . . . . ?
C45A C46A C49A C52A -62.2(10) . . . . ?
C46A C47A C48A C43A -0.6(11) . . . . ?
C47A C46A C49A C50A -5.2(11) . . . . ?
C47A C46A C49A C51A -124.8(8) . . . . ?
C47A C46A C49A C52A 116.5(9) . . . . ?
C48A C43A C44A C45A -3.5(10) . . . . ?
C49A C46A C47A C48A 176.4(6) . . . . ?
C53A C20A C21A C22A 17.7(9) . . . . ?
C53A C20A C21A C31A 176.8(5) . . . . ?
C53A C54A C55A C56A -1.0(11) . . . . ?
C54A C53A C58A C57A 1.0(10) . . . . ?
C54A C55A C56A C57A 1.8(10) . . . . ?
C54A C55A C56A C59A -178.3(6) . . . . ?
C55A C56A C57A C58A -1.2(11) . . . . ?
C55A C56A C59A C60A 54.4(8) . . . . ?
C55A C56A C59A C61A 176.2(7) . . . . ?
C55A C56A C59A C62A -61.7(9) . . . . ?
C56A C57A C58A C53A -0.1(11) . . . . ?
C57A C56A C59A C60A -125.7(8) . . . . ?
C57A C56A C59A C61A -3.9(10) . . . . ?
C57A C56A C59A C62A 118.3(8) . . . . ?
C58A C53A C54A C55A -0.4(9) . . . . ?
C59A C56A C57A C58A 178.9(7) . . . . ?
C63A C19A C20A C21A 176.5(5) . . . . ?
C63A C19A C20A C53A 0.9(8) . . . . ?
C63A C64A C65A C66A -0.1(11) . . . . ?
C64A C63A C68A C67A -1.4(9) . . . . ?
C64A C65A C66A C67A -1.8(10) . . . . ?
C64A C65A C66A C69A 178.8(6) . . . . ?
C65A C66A C67A C68A 2.2(9) . . . . ?
C65A C66A C69A C70A 53.5(13) . . . . ?
C65A C66A C69A C71A -73.1(12) . . . . ?
C65A C66A C69A C72A 171.3(9) . . . . ?
C65A C66A C69A C71B -117.2(18) . . . . ?
C65A C66A C69A C70B -9.7(15) . . . . ?
C65A C66A C69A C72B 117.2(16) . . . . ?
C66A C67A C68A C63A -0.6(10) . . . . ?
C67A C66A C69A C70A -125.8(12) . . . . ?
C67A C66A C69A C71A 107.6(12) . . . . ?
C67A C66A C69A C72A -8.0(11) . . . . ?
C67A C66A C69A C71B 63.5(18) . . . . ?
C67A C66A C69A C70B 170.9(14) . . . . ?
C67A C66A C69A C72B -62.2(16) . . . . ?
C68A C63A C64A C65A 1.7(10) . . . . ?
C69A C66A C67A C68A -178.5(6) . . . . ?

loop_
_platon_squeeze_void_nr
_platon_squeeze_void_average_x
_platon_squeeze_void_average_y
_platon_squeeze_void_average_z
_platon_squeeze_void_volume
_platon_squeeze_void_count_electrons
_platon_squeeze_void_content
1 0.076 0.302 0.222 357 117 ' '
2 -0.076 0.698 0.778 357 116 ' '

loop_
_twin_individual_id
_twin_individual_mass_fraction_refined
1 0.7903
2 0.2097
